data_7116106
loop_
_publ_author_name
'Holger Braunschweig'
'Rian D. Dewhurst'
'Florian Hupp'
'Christoph Schneider'

_publ_section_title
;
 Silver(I) and thallium(I) cations as unsupported bridges between two
 metal bases
;
_journal_name_full Chem.Commun.
_journal_page_first 15685
_journal_paper_doi 10.1039/C4cc08508F
_journal_volume 50
_journal_year 2014
_chemical_formula_moiety 'C72 H132 Ag P4 Pt2, C24 H12 B Cl8,0.5( C6 H12), C4 H8 O'
_chemical_formula_sum 'C103 H158 Ag B Cl8 O P4 Pt2'
_chemical_formula_weight 2328.63
_chemical_name_common
;
?
;
_chemical_name_systematic
; 
?
;
_chemical_properties_physical 'Air-sensitive, Moisture-sensitive, Oxygen-sensitive, Light-sensitive'
_space_group_IT_number 14
_symmetry_cell_setting monoclinic
_symmetry_space_group_name_Hall '-P 2ybc'
_symmetry_space_group_name_H-M 'P 1 21/c 1'
_atom_sites_solution_hydrogens geom
_atom_sites_solution_primary direct
_atom_sites_solution_secondary difmap
_audit_creation_method SHELXL-97
_cell_angle_alpha 90.00
_cell_angle_beta 111.5480(10)
_cell_angle_gamma 90.00
_cell_formula_units_Z 4
_cell_length_a 23.5269(9)
_cell_length_b 16.7472(7)
_cell_length_c 27.9343(11)
_cell_measurement_temperature 100(2)
_cell_volume 10237.2(7)
_computing_cell_refinement 'Saint+ ver. 7.68A (Bruker AXS)'
_computing_data_collection 'APEX2 ver. 2010.3 (Bruker AXS)'
_computing_data_reduction 'Saint+ ver. 7.68A (Bruker AXS)'
_computing_molecular_graphics 'XP ver. 5.1 (Bruker AXS, 1998)'
_computing_publication_material 'SHELXL-97 (Sheldrick, 2008)'
_computing_structure_refinement 'SHELXL-97 (Sheldrick, 1997)'
_computing_structure_solution 'SHELXS-97 (Sheldrick, 1990)'
_diffrn_ambient_temperature 100(2)
_diffrn_detector_area_resol_mean 8.333
_diffrn_measured_fraction_theta_full 0.999
_diffrn_measured_fraction_theta_max 0.999
_diffrn_measurement_device_type 'Bruker X8-APEX II'
_diffrn_measurement_method '\f and \w scans'
_diffrn_radiation_monochromator 'multi-layer mirror'
_diffrn_radiation_source 'rotating anode'
_diffrn_radiation_type MoK\a
_diffrn_radiation_wavelength 0.71073
_diffrn_reflns_av_R_equivalents 0.0350
_diffrn_reflns_av_sigmaI/netI 0.0319
_diffrn_reflns_limit_h_max 29
_diffrn_reflns_limit_h_min -29
_diffrn_reflns_limit_k_max 20
_diffrn_reflns_limit_k_min -12
_diffrn_reflns_limit_l_max 34
_diffrn_reflns_limit_l_min -34
_diffrn_reflns_number 96564
_diffrn_reflns_theta_full 26.37
_diffrn_reflns_theta_max 26.37
_diffrn_reflns_theta_min 1.50
_exptl_absorpt_coefficient_mu 3.233
_exptl_absorpt_correction_T_max 0.7457
_exptl_absorpt_correction_T_min 0.6353
_exptl_absorpt_correction_type multi-scan
_exptl_absorpt_process_details 'Sadabs 2008/1 (Bruker 2008)'
_exptl_crystal_colour red
_exptl_crystal_density_diffrn 1.511
_exptl_crystal_density_method 'not measured'
_exptl_crystal_description block
_exptl_crystal_F_000 4752
_exptl_crystal_size_max 0.16
_exptl_crystal_size_mid 0.10
_exptl_crystal_size_min 0.06
_refine_diff_density_max 1.033
_refine_diff_density_min -0.814
_refine_diff_density_rms 0.088
_refine_ls_extinction_method none
_refine_ls_goodness_of_fit_ref 1.025
_refine_ls_hydrogen_treatment constr
_refine_ls_matrix_type full
_refine_ls_number_parameters 1127
_refine_ls_number_reflns 20925
_refine_ls_number_restraints 202
_refine_ls_restrained_S_all 1.031
_refine_ls_R_factor_all 0.0317
_refine_ls_R_factor_gt 0.0237
_refine_ls_shift/su_max 0.011
_refine_ls_shift/su_mean 0.000
_refine_ls_structure_factor_coef Fsqd
_refine_ls_weighting_details 'calc w=1/[\s^2^(Fo^2^)+(0.0211P)^2^+9.2616P] where P=(Fo^2^+2Fc^2^)/3'
_refine_ls_weighting_scheme calc
_refine_ls_wR_factor_gt 0.0502
_refine_ls_wR_factor_ref 0.0526
_reflns_number_gt 18207
_reflns_number_total 20925
_reflns_threshold_expression >2sigma(I)
_cod_data_source_file c4cc08508f2.cif
_cod_data_source_block 3
_cod_original_cell_volume 10237.1(7)
_cod_original_sg_symbol_H-M P2(1)/c
_cod_database_code 7116106

loop_
_symmetry_equiv_pos_as_xyz
'x, y, z'
'-x, y+1/2, -z+1/2'
'-x, -y, -z'
'x, -y-1/2, z-1/2'

loop_
_atom_site_label
_atom_site_type_symbol
_atom_site_fract_x
_atom_site_fract_y
_atom_site_fract_z
_atom_site_U_iso_or_equiv
_atom_site_adp_type
_atom_site_occupancy
_atom_site_symmetry_multiplicity
_atom_site_calc_flag
_atom_site_refinement_flags
_atom_site_disorder_assembly
_atom_site_disorder_group
Pt1 Pt 0.218834(5) 0.404608(6) 0.583639(4) 0.01145(3) Uani 1 1 d . . .
Pt2 Pt 0.289843(4) 0.121881(6) 0.653046(4) 0.01072(3) Uani 1 1 d . . .
Ag1 Ag 0.253973(9) 0.258291(12) 0.607941(8) 0.01530(5) Uani 1 1 d . . .
P1 P 0.27068(3) 0.46091(4) 0.66184(3) 0.01281(14) Uani 1 1 d . . .
P2 P 0.16136(3) 0.37589(4) 0.50092(3) 0.01142(14) Uani 1 1 d . . .
P3 P 0.36170(3) 0.11583(4) 0.61763(3) 0.01173(14) Uani 1 1 d . . .
P4 P 0.21807(3) 0.09153(4) 0.68798(3) 0.01322(15) Uani 1 1 d . . .
C11 C 0.28958(12) 0.40076(17) 0.72141(10) 0.0157(6) Uani 1 1 d . . .
H11 H 0.2528 0.3670 0.7164 0.019 Uiso 1 1 calc R . .
C12 C 0.34176(13) 0.34246(18) 0.72792(11) 0.0200(6) Uani 1 1 d . . .
H12A H 0.3336 0.3131 0.6953 0.024 Uiso 1 1 calc R . .
H12B H 0.3803 0.3726 0.7358 0.024 Uiso 1 1 calc R . .
C13 C 0.34881(15) 0.2832(2) 0.77098(12) 0.0304(8) Uani 1 1 d . . .
H13A H 0.3117 0.2495 0.7614 0.036 Uiso 1 1 calc R . .
H13B H 0.3841 0.2479 0.7753 0.036 Uiso 1 1 calc R . .
C14 C 0.35850(14) 0.3249(2) 0.82171(12) 0.0336(9) Uani 1 1 d . . .
H14A H 0.3583 0.2847 0.8477 0.040 Uiso 1 1 calc R . .
H14B H 0.3989 0.3514 0.8342 0.040 Uiso 1 1 calc R . .
C15 C 0.30905(16) 0.3866(2) 0.81594(13) 0.0389(9) Uani 1 1 d . . .
H15A H 0.3191 0.4162 0.8487 0.047 Uiso 1 1 calc R . .
H15B H 0.2696 0.3589 0.8089 0.047 Uiso 1 1 calc R . .
C16 C 0.30244(14) 0.4457(2) 0.77238(10) 0.0252(7) Uani 1 1 d . . .
H16A H 0.3405 0.4772 0.7809 0.030 Uiso 1 1 calc R . .
H16B H 0.2685 0.4831 0.7686 0.030 Uiso 1 1 calc R . .
C21 C 0.34386(12) 0.50608(17) 0.66393(10) 0.0150(6) Uani 1 1 d . . .
H21 H 0.3759 0.4642 0.6784 0.018 Uiso 1 1 calc R . .
C22 C 0.36483(13) 0.57859(19) 0.69921(11) 0.0225(7) Uani 1 1 d . . .
H22A H 0.3325 0.6200 0.6882 0.027 Uiso 1 1 calc R . .
H22B H 0.3705 0.5627 0.7348 0.027 Uiso 1 1 calc R . .
C23 C 0.42438(14) 0.61410(19) 0.69885(12) 0.0253(7) Uani 1 1 d . . .
H23A H 0.4339 0.6634 0.7198 0.030 Uiso 1 1 calc R . .
H23B H 0.4581 0.5757 0.7147 0.030 Uiso 1 1 calc R . .
C24 C 0.42060(14) 0.63351(19) 0.64464(12) 0.0255(7) Uani 1 1 d . . .
H24A H 0.4607 0.6534 0.6457 0.031 Uiso 1 1 calc R . .
H24B H 0.3899 0.6761 0.6299 0.031 Uiso 1 1 calc R . .
C25 C 0.40270(14) 0.55937(19) 0.61075(11) 0.0244(7) Uani 1 1 d . . .
H25A H 0.4352 0.5186 0.6240 0.029 Uiso 1 1 calc R . .
H25B H 0.3990 0.5734 0.5753 0.029 Uiso 1 1 calc R . .
C26 C 0.34229(13) 0.52457(19) 0.60960(10) 0.0208(7) Uani 1 1 d . . .
H26A H 0.3334 0.4749 0.5889 0.025 Uiso 1 1 calc R . .
H26B H 0.3090 0.5630 0.5927 0.025 Uiso 1 1 calc R . .
C31 C 0.22097(12) 0.54187(17) 0.66883(11) 0.0173(6) Uani 1 1 d . . .
H31 H 0.2440 0.5739 0.7002 0.021 Uiso 1 1 calc R . .
C32 C 0.20154(14) 0.59661(18) 0.62175(12) 0.0240(7) Uani 1 1 d . . .
H32A H 0.1835 0.5639 0.5903 0.029 Uiso 1 1 calc R . .
H32B H 0.2381 0.6237 0.6200 0.029 Uiso 1 1 calc R . .
C33 C 0.15497(14) 0.65972(19) 0.62310(14) 0.0334(8) Uani 1 1 d . . .
H33A H 0.1745 0.6970 0.6520 0.040 Uiso 1 1 calc R . .
H33B H 0.1415 0.6909 0.5907 0.040 Uiso 1 1 calc R . .
C34 C 0.10002(14) 0.6215(2) 0.62954(14) 0.0354(9) Uani 1 1 d . . .
H34A H 0.0780 0.5884 0.5989 0.042 Uiso 1 1 calc R . .
H34B H 0.0718 0.6636 0.6321 0.042 Uiso 1 1 calc R . .
C35 C 0.11922(14) 0.5694(2) 0.67768(13) 0.0321(8) Uani 1 1 d . . .
H35A H 0.0827 0.5439 0.6806 0.038 Uiso 1 1 calc R . .
H35B H 0.1386 0.6031 0.7085 0.038 Uiso 1 1 calc R . .
C36 C 0.16412(12) 0.50519(18) 0.67539(12) 0.0216(7) Uani 1 1 d . . .
H36A H 0.1435 0.4689 0.6462 0.026 Uiso 1 1 calc R . .
H36B H 0.1771 0.4733 0.7074 0.026 Uiso 1 1 calc R . .
C41 C 0.10674(12) 0.29236(16) 0.48568(10) 0.0133(6) Uani 1 1 d . . .
H41 H 0.0794 0.2976 0.4487 0.016 Uiso 1 1 calc R . .
C42 C 0.06662(13) 0.29793(18) 0.51801(12) 0.0208(6) Uani 1 1 d . . .
H42A H 0.0925 0.2928 0.5549 0.025 Uiso 1 1 calc R . .
H42B H 0.0464 0.3508 0.5128 0.025 Uiso 1 1 calc R . .
C43 C 0.01831(14) 0.23249(19) 0.50307(13) 0.0284(7) Uani 1 1 d . . .
H43A H -0.0057 0.2357 0.5256 0.034 Uiso 1 1 calc R . .
H43B H -0.0100 0.2413 0.4672 0.034 Uiso 1 1 calc R . .
C44 C 0.04620(13) 0.14951(18) 0.50748(12) 0.0225(7) Uani 1 1 d . . .
H44A H 0.0132 0.1094 0.4945 0.027 Uiso 1 1 calc R . .
H44B H 0.0700 0.1375 0.5441 0.027 Uiso 1 1 calc R . .
C45 C 0.08780(13) 0.14405(17) 0.47680(11) 0.0182(6) Uani 1 1 d . . .
H45A H 0.0630 0.1490 0.4396 0.022 Uiso 1 1 calc R . .
H45B H 0.1081 0.0912 0.4826 0.022 Uiso 1 1 calc R . .
C46 C 0.13623(12) 0.20975(17) 0.49266(11) 0.0172(6) Uani 1 1 d . . .
H46A H 0.1619 0.2058 0.4715 0.021 Uiso 1 1 calc R . .
H46B H 0.1630 0.2023 0.5292 0.021 Uiso 1 1 calc R . .
C51 C 0.11241(12) 0.46630(16) 0.47981(10) 0.0141(6) Uani 1 1 d . . .
H51 H 0.0976 0.4780 0.5084 0.017 Uiso 1 1 calc R . .
C52 C 0.15001(13) 0.53957(18) 0.47682(12) 0.0224(7) Uani 1 1 d . . .
H52A H 0.1873 0.5427 0.5084 0.027 Uiso 1 1 calc R . .
H52B H 0.1628 0.5343 0.4469 0.027 Uiso 1 1 calc R . .
C53 C 0.11235(13) 0.61603(18) 0.47136(13) 0.0255(7) Uani 1 1 d . . .
H53A H 0.1023 0.6234 0.5025 0.031 Uiso 1 1 calc R . .
H53B H 0.1368 0.6625 0.4684 0.031 Uiso 1 1 calc R . .
C54 C 0.05368(13) 0.61227(18) 0.42434(12) 0.0238(7) Uani 1 1 d . . .
H54A H 0.0636 0.6117 0.3928 0.029 Uiso 1 1 calc R . .
H54B H 0.0288 0.6604 0.4232 0.029 Uiso 1 1 calc R . .
C55 C 0.01687(13) 0.53781(18) 0.42547(12) 0.0267(7) Uani 1 1 d . . .
H55A H -0.0195 0.5348 0.3932 0.032 Uiso 1 1 calc R . .
H55B H 0.0025 0.5417 0.4546 0.032 Uiso 1 1 calc R . .
C56 C 0.05488(13) 0.46184(19) 0.43127(11) 0.0244(7) Uani 1 1 d . . .
H56A H 0.0303 0.4149 0.4332 0.029 Uiso 1 1 calc R . .
H56B H 0.0664 0.4553 0.4008 0.029 Uiso 1 1 calc R . .
C61 C 0.20426(12) 0.36714(17) 0.45758(10) 0.0143(6) Uani 1 1 d . . .
H61 H 0.2168 0.4227 0.4528 0.017 Uiso 1 1 calc R . .
C62 C 0.16795(13) 0.33574(19) 0.40323(10) 0.0188(6) Uani 1 1 d . . .
H62A H 0.1531 0.2811 0.4055 0.023 Uiso 1 1 calc R . .
H62B H 0.1319 0.3703 0.3866 0.023 Uiso 1 1 calc R . .
C63 C 0.20781(13) 0.3346(2) 0.37070(11) 0.0247(7) Uani 1 1 d . . .
H63A H 0.1842 0.3117 0.3365 0.030 Uiso 1 1 calc R . .
H63B H 0.2191 0.3900 0.3656 0.030 Uiso 1 1 calc R . .
C64 C 0.26542(14) 0.28593(19) 0.39598(11) 0.0233(7) Uani 1 1 d . . .
H64A H 0.2906 0.2877 0.3743 0.028 Uiso 1 1 calc R . .
H64B H 0.2543 0.2295 0.3987 0.028 Uiso 1 1 calc R . .
C65 C 0.30257(13) 0.31818(19) 0.44965(11) 0.0210(7) Uani 1 1 d . . .
H65A H 0.3388 0.2838 0.4660 0.025 Uiso 1 1 calc R . .
H65B H 0.3172 0.3727 0.4466 0.025 Uiso 1 1 calc R . .
C66 C 0.26416(12) 0.32045(18) 0.48347(10) 0.0182(6) Uani 1 1 d . . .
H66A H 0.2881 0.3458 0.5168 0.022 Uiso 1 1 calc R . .
H66B H 0.2545 0.2652 0.4905 0.022 Uiso 1 1 calc R . .
C71 C 0.33133(12) 0.10156(17) 0.54691(10) 0.0144(6) Uani 1 1 d . . .
H71 H 0.3187 0.1560 0.5321 0.017 Uiso 1 1 calc R . .
C72 C 0.27281(12) 0.05097(19) 0.52740(10) 0.0188(6) Uani 1 1 d . . .
H72A H 0.2823 -0.0041 0.5409 0.023 Uiso 1 1 calc R . .
H72B H 0.2425 0.0737 0.5405 0.023 Uiso 1 1 calc R . .
C73 C 0.24530(13) 0.04840(19) 0.46860(10) 0.0211(7) Uani 1 1 d . . .
H73A H 0.2092 0.0128 0.4574 0.025 Uiso 1 1 calc R . .
H73B H 0.2316 0.1026 0.4551 0.025 Uiso 1 1 calc R . .
C74 C 0.29164(13) 0.0184(2) 0.44660(11) 0.0241(7) Uani 1 1 d . . .
H74A H 0.2733 0.0196 0.4085 0.029 Uiso 1 1 calc R . .
H74B H 0.3025 -0.0377 0.4574 0.029 Uiso 1 1 calc R . .
C75 C 0.34918(14) 0.0695(2) 0.46497(11) 0.0248(7) Uani 1 1 d . . .
H75A H 0.3390 0.1244 0.4513 0.030 Uiso 1 1 calc R . .
H75B H 0.3793 0.0473 0.4514 0.030 Uiso 1 1 calc R . .
C76 C 0.37748(13) 0.07241(19) 0.52384(10) 0.0199(6) Uani 1 1 d . . .
H76A H 0.4132 0.1087 0.5346 0.024 Uiso 1 1 calc R . .
H76B H 0.3920 0.0184 0.5373 0.024 Uiso 1 1 calc R . .
C81 C 0.40788(12) 0.02770(16) 0.65050(10) 0.0149(6) Uani 1 1 d . . .
H81 H 0.4142 0.0346 0.6877 0.018 Uiso 1 1 calc R . .
C82 C 0.37274(12) -0.05120(17) 0.63459(11) 0.0180(6) Uani 1 1 d . . .
H82A H 0.3318 -0.0454 0.6366 0.022 Uiso 1 1 calc R . .
H82B H 0.3671 -0.0636 0.5985 0.022 Uiso 1 1 calc R . .
C83 C 0.40684(13) -0.12005(18) 0.66942(12) 0.0233(7) Uani 1 1 d . . .
H83A H 0.4088 -0.1102 0.7049 0.028 Uiso 1 1 calc R . .
H83B H 0.3842 -0.1705 0.6572 0.028 Uiso 1 1 calc R . .
C84 C 0.47139(14) -0.12835(18) 0.66958(12) 0.0250(7) Uani 1 1 d . . .
H84A H 0.4934 -0.1708 0.6940 0.030 Uiso 1 1 calc R . .
H84B H 0.4695 -0.1439 0.6348 0.030 Uiso 1 1 calc R . .
C85 C 0.50577(13) -0.04973(18) 0.68518(12) 0.0239(7) Uani 1 1 d . . .
H85A H 0.5472 -0.0556 0.6842 0.029 Uiso 1 1 calc R . .
H85B H 0.5103 -0.0366 0.7210 0.029 Uiso 1 1 calc R . .
C86 C 0.47253(12) 0.01837(18) 0.64966(11) 0.0200(6) Uani 1 1 d . . .
H86A H 0.4699 0.0070 0.6141 0.024 Uiso 1 1 calc R . .
H86B H 0.4956 0.0687 0.6611 0.024 Uiso 1 1 calc R . .
C91 C 0.42047(12) 0.19415(17) 0.62783(10) 0.0143(6) Uani 1 1 d . . .
H91 H 0.4524 0.1719 0.6159 0.017 Uiso 1 1 calc R . .
C92 C 0.39648(12) 0.27072(17) 0.59725(11) 0.0180(6) Uani 1 1 d . . .
H92A H 0.3785 0.2578 0.5601 0.022 Uiso 1 1 calc R . .
H92B H 0.3638 0.2936 0.6075 0.022 Uiso 1 1 calc R . .
C93 C 0.44721(13) 0.33248(18) 0.60642(12) 0.0238(7) Uani 1 1 d . . .
H93A H 0.4771 0.3123 0.5920 0.029 Uiso 1 1 calc R . .
H93B H 0.4294 0.3825 0.5881 0.029 Uiso 1 1 calc R . .
C94 C 0.47990(13) 0.35033(19) 0.66326(12) 0.0253(7) Uani 1 1 d . . .
H94A H 0.4514 0.3773 0.6767 0.030 Uiso 1 1 calc R . .
H94B H 0.5146 0.3869 0.6678 0.030 Uiso 1 1 calc R . .
C95 C 0.50351(13) 0.27366(18) 0.69348(12) 0.0243(7) Uani 1 1 d . . .
H95A H 0.5351 0.2496 0.6824 0.029 Uiso 1 1 calc R . .
H95B H 0.5227 0.2864 0.7306 0.029 Uiso 1 1 calc R . .
C96 C 0.45197(12) 0.21386(17) 0.68522(10) 0.0178(6) Uani 1 1 d . . .
H96A H 0.4217 0.2364 0.6984 0.021 Uiso 1 1 calc R . .
H96B H 0.4687 0.1643 0.7046 0.021 Uiso 1 1 calc R . .
C101 C 0.17132(12) 0.16827(17) 0.70419(10) 0.0149(6) Uani 1 1 d . . .
H101 H 0.1999 0.2009 0.7329 0.018 Uiso 1 1 calc R . .
C102 C 0.12305(13) 0.13392(17) 0.72342(11) 0.0182(6) Uani 1 1 d . . .
H10A H 0.0960 0.0972 0.6971 0.022 Uiso 1 1 calc R . .
H10B H 0.1438 0.1026 0.7551 0.022 Uiso 1 1 calc R . .
C103 C 0.08400(14) 0.19922(19) 0.73487(12) 0.0239(7) Uani 1 1 d . . .
H10C H 0.0515 0.1740 0.7442 0.029 Uiso 1 1 calc R . .
H10D H 0.1099 0.2314 0.7646 0.029 Uiso 1 1 calc R . .
C104 C 0.05510(13) 0.25358(19) 0.68869(11) 0.0226(7) Uani 1 1 d . . .
H10E H 0.0321 0.2967 0.6978 0.027 Uiso 1 1 calc R . .
H10F H 0.0259 0.2226 0.6599 0.027 Uiso 1 1 calc R . .
C105 C 0.10403(13) 0.28991(17) 0.67170(11) 0.0197(6) Uani 1 1 d . . .
H10G H 0.0844 0.3238 0.6410 0.024 Uiso 1 1 calc R . .
H10H H 0.1313 0.3242 0.6995 0.024 Uiso 1 1 calc R . .
C106 C 0.14165(13) 0.22508(17) 0.65899(11) 0.0179(6) Uani 1 1 d . . .
H10I H 0.1739 0.2504 0.6493 0.021 Uiso 1 1 calc R . .
H10J H 0.1149 0.1941 0.6290 0.021 Uiso 1 1 calc R . .
C111 C 0.25882(13) 0.03696(17) 0.74861(10) 0.0173(6) Uani 1 1 d . . .
H111 H 0.2284 0.0060 0.7583 0.021 Uiso 1 1 calc R . .
C112 C 0.30445(13) -0.02176(17) 0.73992(11) 0.0197(6) Uani 1 1 d . . .
H11A H 0.2822 -0.0587 0.7116 0.024 Uiso 1 1 calc R . .
H11B H 0.3344 0.0083 0.7297 0.024 Uiso 1 1 calc R . .
C113 C 0.33813(14) -0.06970(19) 0.78852(12) 0.0249(7) Uani 1 1 d . . .
H11C H 0.3085 -0.1030 0.7972 0.030 Uiso 1 1 calc R . .
H11D H 0.3679 -0.1058 0.7821 0.030 Uiso 1 1 calc R . .
C114 C 0.37150(16) -0.0151(2) 0.83350(12) 0.0326(8) Uani 1 1 d . . .
H11E H 0.3905 -0.0475 0.8650 0.039 Uiso 1 1 calc R . .
H11F H 0.4045 0.0135 0.8265 0.039 Uiso 1 1 calc R . .
C115 C 0.32787(17) 0.0450(2) 0.84203(12) 0.0345(8) Uani 1 1 d . . .
H11G H 0.3511 0.0824 0.8698 0.041 Uiso 1 1 calc R . .
H11H H 0.2980 0.0166 0.8532 0.041 Uiso 1 1 calc R . .
C116 C 0.29372(15) 0.09229(18) 0.79283(11) 0.0243(7) Uani 1 1 d . . .
H11I H 0.2648 0.1297 0.7993 0.029 Uiso 1 1 calc R . .
H11J H 0.3234 0.1241 0.7832 0.029 Uiso 1 1 calc R . .
C121 C 0.15964(13) 0.02072(17) 0.64504(11) 0.0186(6) Uani 1 1 d . . .
H121 H 0.1203 0.0511 0.6317 0.022 Uiso 1 1 calc R . .
C122 C 0.17476(13) -0.00064(19) 0.59818(11) 0.0227(7) Uani 1 1 d . . .
H12C H 0.2153 -0.0269 0.6097 0.027 Uiso 1 1 calc R . .
H12D H 0.1774 0.0490 0.5798 0.027 Uiso 1 1 calc R . .
C123 C 0.12741(14) -0.05595(19) 0.56110(12) 0.0265(7) Uani 1 1 d . . .
H12E H 0.0877 -0.0278 0.5464 0.032 Uiso 1 1 calc R . .
H12F H 0.1405 -0.0709 0.5325 0.032 Uiso 1 1 calc R . .
C124 C 0.11995(15) -0.13010(19) 0.58875(13) 0.0323(8) Uani 1 1 d . . .
H12G H 0.1591 -0.1596 0.6017 0.039 Uiso 1 1 calc R . .
H12H H 0.0888 -0.1652 0.5643 0.039 Uiso 1 1 calc R . .
C125 C 0.10064(15) -0.1099(2) 0.63340(14) 0.0319(8) Uani 1 1 d . . .
H12I H 0.0970 -0.1598 0.6511 0.038 Uiso 1 1 calc R . .
H12J H 0.0601 -0.0838 0.6202 0.038 Uiso 1 1 calc R . .
C126 C 0.14716(13) -0.05400(18) 0.67208(12) 0.0223(7) Uani 1 1 d . . .
H12K H 0.1859 -0.0832 0.6894 0.027 Uiso 1 1 calc R . .
H12L H 0.1312 -0.0373 0.6988 0.027 Uiso 1 1 calc R . .
B200 B 0.17868(14) 0.7150(2) 0.84481(12) 0.0148(7) Uani 1 1 d . . .
Cl1 Cl 0.06461(4) 1.00089(5) 0.79833(3) 0.03103(18) Uani 1 1 d . . .
Cl2 Cl -0.01345(3) 0.75148(5) 0.66999(3) 0.02788(18) Uani 1 1 d . . .
Cl3 Cl 0.28536(4) 0.77108(5) 0.70620(3) 0.02466(16) Uani 1 1 d . . .
Cl4 Cl 0.39774(3) 0.59380(6) 0.87489(3) 0.0332(2) Uani 1 1 d . . .
Cl5 Cl 0.14742(4) 0.39637(5) 0.81921(3) 0.03217(19) Uani 1 1 d . . .
Cl6 Cl 0.02155(3) 0.56672(5) 0.91053(3) 0.02573(17) Uani 1 1 d . . .
Cl7 Cl 0.25440(4) 0.70028(5) 1.05246(3) 0.03181(19) Uani 1 1 d . . .
Cl8 Cl 0.32023(4) 0.94539(5) 0.96020(3) 0.0350(2) Uani 1 1 d . . .
C201 C 0.15837(12) 0.55667(17) 0.83291(10) 0.0160(6) Uani 1 1 d . . .
H201 H 0.1874 0.5531 0.8167 0.019 Uiso 1 1 calc R . .
C202 C 0.14554(12) 0.63094(17) 0.84938(10) 0.0140(6) Uani 1 1 d . . .
C203 C 0.08750(12) 0.48904(18) 0.86389(10) 0.0176(6) Uani 1 1 d . . .
H203 H 0.0690 0.4414 0.8695 0.021 Uiso 1 1 calc R . .
C204 C 0.10088(12) 0.63230(18) 0.87199(10) 0.0171(6) Uani 1 1 d . . .
H204 H 0.0893 0.6817 0.8824 0.021 Uiso 1 1 calc R . .
C205 C 0.07396(11) 0.56253(18) 0.87917(10) 0.0165(6) Uani 1 1 d . . .
C206 C 0.12950(12) 0.48829(17) 0.83991(11) 0.0180(6) Uani 1 1 d . . .
C211 C 0.23407(12) 0.73565(16) 0.77658(10) 0.0154(6) Uani 1 1 d . . .
H211 H 0.1997 0.7650 0.7549 0.019 Uiso 1 1 calc R . .
C212 C 0.23302(12) 0.70172(17) 0.82196(10) 0.0145(6) Uani 1 1 d . . .
C213 C 0.33584(13) 0.68476(18) 0.79247(11) 0.0200(6) Uani 1 1 d . . .
H213 H 0.3706 0.6801 0.7830 0.024 Uiso 1 1 calc R . .
C214 C 0.28480(13) 0.72690(17) 0.76281(11) 0.0181(6) Uani 1 1 d . . .
C215 C 0.28469(12) 0.65724(18) 0.85155(11) 0.0177(6) Uani 1 1 d . . .
H215 H 0.2856 0.6321 0.8823 0.021 Uiso 1 1 calc R . .
C216 C 0.33397(12) 0.64965(18) 0.83660(11) 0.0198(6) Uani 1 1 d . . .
C221 C 0.21471(12) 0.75284(16) 0.90292(10) 0.0141(6) Uani 1 1 d . . .
C222 C 0.24841(12) 0.82351(17) 0.90817(10) 0.0176(6) Uani 1 1 d . . .
H222 H 0.2490 0.8497 0.8782 0.021 Uiso 1 1 calc R . .
C223 C 0.28289(12) 0.81977(18) 1.00093(11) 0.0199(6) Uani 1 1 d . . .
H223 H 0.3051 0.8426 1.0336 0.024 Uiso 1 1 calc R . .
C224 C 0.21800(12) 0.71595(17) 0.94875(10) 0.0161(6) Uani 1 1 d . . .
H224 H 0.1970 0.6671 0.9473 0.019 Uiso 1 1 calc R . .
C225 C 0.28065(12) 0.85574(18) 0.95572(11) 0.0197(6) Uani 1 1 d . . .
C226 C 0.25134(13) 0.74928(18) 0.99617(10) 0.0189(6) Uani 1 1 d . . .
C231 C 0.12518(12) 0.77428(17) 0.80734(10) 0.0151(6) Uani 1 1 d . . .
C232 C 0.11800(12) 0.85440(18) 0.81766(11) 0.0182(6) Uani 1 1 d . . .
H232 H 0.1451 0.8777 0.8486 0.022 Uiso 1 1 calc R . .
C233 C 0.08329(12) 0.74396(18) 0.76080(10) 0.0171(6) Uani 1 1 d . . .
H233 H 0.0860 0.6896 0.7521 0.021 Uiso 1 1 calc R . .
C234 C 0.07202(13) 0.90059(18) 0.78348(11) 0.0195(6) Uani 1 1 d . . .
C235 C 0.03121(13) 0.87067(19) 0.73783(11) 0.0210(7) Uani 1 1 d . . .
H235 H -0.0001 0.9030 0.7147 0.025 Uiso 1 1 calc R . .
C236 C 0.03803(12) 0.7920(2) 0.72737(10) 0.0201(7) Uani 1 1 d . . .
O300 O 0.5675(5) 0.1117(7) 0.4750(4) 0.0437(19) Uani 0.560(8) 1 d PU A 1
C301 C 0.5971(7) 0.1870(11) 0.4812(6) 0.0502(17) Uani 0.560(8) 1 d PU A 1
H30A H 0.5911 0.2111 0.4473 0.060 Uiso 0.560(8) 1 calc PR A 1
H30B H 0.6415 0.1814 0.5010 0.060 Uiso 0.560(8) 1 calc PR A 1
C302 C 0.5671(4) 0.2384(5) 0.5106(4) 0.0559(15) Uani 0.560(8) 1 d PU A 1
H30C H 0.5889 0.2326 0.5482 0.067 Uiso 0.560(8) 1 calc PR A 1
H30D H 0.5673 0.2954 0.5013 0.067 Uiso 0.560(8) 1 calc PR A 1
C303 C 0.5063(4) 0.2094(5) 0.4957(4) 0.0538(14) Uani 0.560(8) 1 d PU A 1
H30E H 0.4779 0.2429 0.4680 0.065 Uiso 0.560(8) 1 calc PR A 1
H30F H 0.4928 0.2091 0.5253 0.065 Uiso 0.560(8) 1 calc PR A 1
C304 C 0.5090(8) 0.1198(10) 0.4754(7) 0.0489(17) Uani 0.560(8) 1 d PU A 1
H30G H 0.5017 0.0801 0.4987 0.059 Uiso 0.560(8) 1 calc PR A 1
H30H H 0.4780 0.1124 0.4404 0.059 Uiso 0.560(8) 1 calc PR A 1
O310 O 0.5566(7) 0.1194(9) 0.4605(5) 0.045(2) Uani 0.440(8) 1 d PU A 2
C311 C 0.5976(10) 0.1828(15) 0.4907(7) 0.0513(19) Uani 0.440(8) 1 d PU A 2
H31A H 0.6314 0.1940 0.4786 0.062 Uiso 0.440(8) 1 calc PR A 2
H31B H 0.6143 0.1706 0.5280 0.062 Uiso 0.440(8) 1 calc PR A 2
C312 C 0.5516(5) 0.2490(6) 0.4779(5) 0.0561(15) Uani 0.440(8) 1 d PU A 2
H31C H 0.5619 0.2879 0.5065 0.067 Uiso 0.440(8) 1 calc PR A 2
H31D H 0.5501 0.2772 0.4463 0.067 Uiso 0.440(8) 1 calc PR A 2
C313 C 0.4926(5) 0.2096(7) 0.4699(5) 0.0546(16) Uani 0.440(8) 1 d PU A 2
H31E H 0.4782 0.2237 0.4980 0.066 Uiso 0.440(8) 1 calc PR A 2
H31F H 0.4612 0.2264 0.4367 0.066 Uiso 0.440(8) 1 calc PR A 2
C314 C 0.5030(11) 0.1305(14) 0.4698(9) 0.0510(18) Uani 0.440(8) 1 d PU A 2
H31G H 0.4684 0.1039 0.4427 0.061 Uiso 0.440(8) 1 calc PR A 2
H31H H 0.5072 0.1070 0.5035 0.061 Uiso 0.440(8) 1 calc PR A 2
C401 C 0.4984(4) 0.4760(6) 0.5454(3) 0.163(3) Uani 1 1 d DU . .
H40A H 0.4709 0.4721 0.5649 0.195 Uiso 1 1 calc R . .
H40B H 0.5360 0.4459 0.5650 0.195 Uiso 1 1 calc R . .
C402 C 0.4704(4) 0.4380(5) 0.4986(3) 0.159(2) Uani 1 1 d DU . .
H40C H 0.4266 0.4520 0.4872 0.191 Uiso 1 1 calc R . .
H40D H 0.4731 0.3801 0.5065 0.191 Uiso 1 1 calc R . .
C403 C 0.4861(4) 0.4463(6) 0.4554(3) 0.172(3) Uani 1 1 d DU . .
H40E H 0.5209 0.4112 0.4579 0.207 Uiso 1 1 calc R . .
H40F H 0.4510 0.4325 0.4237 0.207 Uiso 1 1 calc R . .

loop_
_atom_site_aniso_label
_atom_site_aniso_U_11
_atom_site_aniso_U_22
_atom_site_aniso_U_33
_atom_site_aniso_U_23
_atom_site_aniso_U_13
_atom_site_aniso_U_12
Pt1 0.01281(5) 0.00811(6) 0.01116(5) -0.00055(4) 0.00173(4) 0.00062(4)
Pt2 0.01086(5) 0.00880(6) 0.01320(5) 0.00129(4) 0.00524(4) 0.00110(4)
Ag1 0.01757(10) 0.00992(11) 0.01794(11) 0.00285(8) 0.00597(8) 0.00289(9)
P1 0.0134(3) 0.0100(4) 0.0133(3) -0.0016(3) 0.0028(3) 0.0005(3)
P2 0.0105(3) 0.0109(4) 0.0121(3) 0.0001(3) 0.0033(3) -0.0010(3)
P3 0.0107(3) 0.0117(4) 0.0122(3) 0.0006(3) 0.0035(3) 0.0006(3)
P4 0.0157(3) 0.0094(4) 0.0168(4) 0.0002(3) 0.0087(3) -0.0002(3)
C11 0.0119(13) 0.0175(16) 0.0162(14) 0.0017(12) 0.0033(11) -0.0030(12)
C12 0.0191(14) 0.0168(16) 0.0187(15) 0.0021(12) 0.0005(12) 0.0015(13)
C13 0.0247(16) 0.0238(19) 0.0350(19) 0.0122(15) 0.0020(14) -0.0026(14)
C14 0.0205(16) 0.052(2) 0.0271(18) 0.0212(16) 0.0068(13) -0.0039(16)
C15 0.0317(19) 0.066(3) 0.0222(17) 0.0057(17) 0.0132(15) 0.0000(18)
C16 0.0268(16) 0.034(2) 0.0141(15) -0.0035(13) 0.0064(12) 0.0021(15)
C21 0.0143(13) 0.0101(14) 0.0183(14) 0.0016(11) 0.0034(11) 0.0020(11)
C22 0.0203(15) 0.0237(18) 0.0213(15) -0.0074(13) 0.0052(12) -0.0048(13)
C23 0.0224(16) 0.0233(18) 0.0258(17) -0.0074(13) 0.0038(13) -0.0077(14)
C24 0.0242(16) 0.0188(17) 0.0307(17) 0.0033(14) 0.0070(14) -0.0069(14)
C25 0.0295(17) 0.0229(18) 0.0222(16) 0.0010(13) 0.0110(13) -0.0048(14)
C26 0.0225(15) 0.0215(17) 0.0171(15) -0.0008(12) 0.0058(12) -0.0050(13)
C31 0.0155(14) 0.0127(15) 0.0204(15) -0.0072(12) 0.0026(11) 0.0004(12)
C32 0.0213(15) 0.0137(16) 0.0315(17) -0.0006(13) 0.0033(13) 0.0011(13)
C33 0.0231(17) 0.0161(17) 0.050(2) -0.0040(16) -0.0002(15) 0.0052(14)
C34 0.0175(16) 0.0265(19) 0.053(2) -0.0140(17) 0.0025(15) 0.0092(15)
C35 0.0191(16) 0.033(2) 0.042(2) -0.0164(16) 0.0086(14) 0.0027(15)
C36 0.0159(14) 0.0225(17) 0.0258(16) -0.0071(13) 0.0069(12) 0.0006(13)
C41 0.0145(13) 0.0122(15) 0.0121(13) -0.0010(11) 0.0037(11) -0.0012(11)
C42 0.0228(15) 0.0144(16) 0.0300(16) -0.0045(13) 0.0152(13) -0.0053(13)
C43 0.0247(16) 0.0225(18) 0.045(2) -0.0048(15) 0.0216(15) -0.0079(14)
C44 0.0245(16) 0.0160(16) 0.0292(17) -0.0036(13) 0.0123(13) -0.0098(13)
C45 0.0231(15) 0.0131(15) 0.0169(14) 0.0002(12) 0.0054(12) -0.0016(12)
C46 0.0190(14) 0.0140(15) 0.0198(14) 0.0013(12) 0.0086(12) -0.0006(12)
C51 0.0131(13) 0.0126(15) 0.0156(14) 0.0011(11) 0.0042(11) 0.0013(11)
C52 0.0158(14) 0.0170(16) 0.0311(17) 0.0084(13) 0.0049(13) -0.0014(13)
C53 0.0227(16) 0.0098(15) 0.0404(19) 0.0041(14) 0.0073(14) -0.0014(13)
C54 0.0254(16) 0.0196(17) 0.0264(16) 0.0078(13) 0.0096(13) 0.0092(14)
C55 0.0189(15) 0.0201(17) 0.0337(18) 0.0007(14) 0.0009(13) 0.0060(13)
C56 0.0189(15) 0.0197(17) 0.0261(16) -0.0024(13) -0.0016(13) 0.0021(13)
C61 0.0141(13) 0.0140(15) 0.0168(14) 0.0002(11) 0.0079(11) -0.0011(12)
C62 0.0197(14) 0.0230(17) 0.0125(14) -0.0023(12) 0.0047(11) 0.0014(13)
C63 0.0284(16) 0.0305(19) 0.0163(15) 0.0016(13) 0.0094(13) 0.0006(15)
C64 0.0306(17) 0.0216(17) 0.0243(16) 0.0025(13) 0.0180(13) 0.0050(14)
C65 0.0184(14) 0.0217(17) 0.0265(16) 0.0046(13) 0.0122(12) 0.0070(13)
C66 0.0149(14) 0.0216(17) 0.0174(14) 0.0034(12) 0.0052(11) 0.0057(12)
C71 0.0147(13) 0.0160(15) 0.0127(13) 0.0007(11) 0.0054(11) 0.0007(12)
C72 0.0153(14) 0.0256(18) 0.0143(14) -0.0029(12) 0.0040(11) -0.0020(13)
C73 0.0192(15) 0.0247(18) 0.0166(15) -0.0027(13) 0.0033(12) -0.0025(13)
C74 0.0288(16) 0.0266(18) 0.0161(15) -0.0067(13) 0.0073(13) -0.0030(14)
C75 0.0259(16) 0.0317(19) 0.0208(16) -0.0025(14) 0.0131(13) 0.0024(14)
C76 0.0183(14) 0.0249(17) 0.0170(14) -0.0038(12) 0.0072(12) -0.0030(13)
C81 0.0139(13) 0.0129(15) 0.0165(14) 0.0025(11) 0.0040(11) 0.0027(12)
C82 0.0150(14) 0.0148(16) 0.0233(15) 0.0020(12) 0.0060(12) 0.0018(12)
C83 0.0269(16) 0.0145(16) 0.0317(17) 0.0049(13) 0.0147(14) 0.0024(13)
C84 0.0283(17) 0.0168(17) 0.0303(17) 0.0043(13) 0.0113(14) 0.0094(14)
C85 0.0164(14) 0.0226(18) 0.0294(17) 0.0021(14) 0.0046(13) 0.0072(13)
C86 0.0131(14) 0.0169(16) 0.0293(16) 0.0021(13) 0.0068(12) 0.0030(12)
C91 0.0122(13) 0.0136(15) 0.0173(14) -0.0016(11) 0.0057(11) -0.0012(12)
C92 0.0173(14) 0.0154(16) 0.0202(15) 0.0026(12) 0.0056(12) 0.0007(12)
C93 0.0233(16) 0.0150(16) 0.0351(18) 0.0054(13) 0.0131(14) -0.0023(13)
C94 0.0178(15) 0.0187(17) 0.0350(18) -0.0014(14) 0.0047(13) -0.0023(13)
C95 0.0178(15) 0.0189(17) 0.0290(17) -0.0036(13) 0.0001(13) -0.0013(13)
C96 0.0166(14) 0.0145(16) 0.0198(15) -0.0008(12) 0.0036(12) 0.0004(12)
C101 0.0152(13) 0.0130(15) 0.0182(14) -0.0004(11) 0.0083(11) 0.0027(12)
C102 0.0219(15) 0.0158(16) 0.0226(15) 0.0033(12) 0.0148(12) 0.0018(12)
C103 0.0277(16) 0.0217(17) 0.0316(17) 0.0051(14) 0.0219(14) 0.0065(14)
C104 0.0211(15) 0.0219(17) 0.0299(17) 0.0023(13) 0.0155(13) 0.0057(13)
C105 0.0210(15) 0.0150(16) 0.0246(16) 0.0035(12) 0.0102(12) 0.0062(13)
C106 0.0203(14) 0.0156(16) 0.0219(15) 0.0017(12) 0.0126(12) 0.0037(12)
C111 0.0196(14) 0.0159(15) 0.0203(15) 0.0030(12) 0.0119(12) 0.0026(12)
C112 0.0200(15) 0.0149(16) 0.0239(16) -0.0019(12) 0.0079(12) 0.0020(13)
C113 0.0262(16) 0.0161(16) 0.0304(17) 0.0014(13) 0.0078(14) 0.0063(14)
C114 0.040(2) 0.0265(19) 0.0250(17) 0.0015(14) 0.0040(15) 0.0115(16)
C115 0.051(2) 0.030(2) 0.0200(17) 0.0012(14) 0.0093(15) 0.0125(17)
C116 0.0360(18) 0.0188(17) 0.0186(15) -0.0002(13) 0.0107(13) 0.0070(14)
C121 0.0198(14) 0.0145(16) 0.0232(15) -0.0036(12) 0.0100(12) -0.0032(12)
C122 0.0210(15) 0.0209(17) 0.0258(16) -0.0043(13) 0.0080(13) -0.0053(13)
C123 0.0241(16) 0.0226(18) 0.0281(17) -0.0065(14) 0.0042(13) -0.0049(14)
C124 0.0284(18) 0.0175(18) 0.043(2) -0.0074(15) 0.0040(15) -0.0040(15)
C125 0.0284(17) 0.0185(18) 0.049(2) 0.0020(15) 0.0144(16) -0.0061(14)
C126 0.0225(15) 0.0140(16) 0.0331(17) 0.0015(13) 0.0134(13) -0.0046(13)
B200 0.0122(15) 0.0175(18) 0.0151(15) -0.0029(13) 0.0055(12) 0.0001(13)
Cl1 0.0442(5) 0.0184(4) 0.0318(4) 0.0060(3) 0.0155(4) 0.0086(4)
Cl2 0.0197(4) 0.0431(5) 0.0169(4) -0.0021(3) 0.0021(3) 0.0005(3)
Cl3 0.0359(4) 0.0187(4) 0.0276(4) -0.0027(3) 0.0212(3) -0.0060(3)
Cl4 0.0180(4) 0.0480(6) 0.0321(4) 0.0004(4) 0.0072(3) 0.0120(4)
Cl5 0.0340(4) 0.0169(4) 0.0509(5) -0.0100(4) 0.0218(4) -0.0042(3)
Cl6 0.0205(4) 0.0331(5) 0.0290(4) 0.0007(3) 0.0155(3) -0.0039(3)
Cl7 0.0391(4) 0.0375(5) 0.0170(4) 0.0041(3) 0.0081(3) -0.0072(4)
Cl8 0.0437(5) 0.0230(4) 0.0281(4) 0.0003(3) 0.0013(4) -0.0157(4)
C201 0.0145(13) 0.0183(16) 0.0163(14) -0.0012(12) 0.0068(11) -0.0003(12)
C202 0.0113(13) 0.0166(15) 0.0114(13) 0.0011(11) 0.0012(10) 0.0001(12)
C203 0.0150(14) 0.0181(16) 0.0164(14) 0.0002(12) 0.0020(11) -0.0052(12)
C204 0.0154(14) 0.0186(16) 0.0162(14) -0.0019(12) 0.0045(11) -0.0005(12)
C205 0.0089(13) 0.0263(17) 0.0144(14) 0.0007(12) 0.0046(11) -0.0033(12)
C206 0.0166(14) 0.0154(15) 0.0194(15) -0.0029(12) 0.0036(12) -0.0004(12)
C211 0.0177(14) 0.0087(14) 0.0192(14) -0.0031(11) 0.0059(11) -0.0032(12)
C212 0.0130(13) 0.0118(14) 0.0190(14) -0.0048(11) 0.0060(11) -0.0059(12)
C213 0.0169(14) 0.0211(17) 0.0261(16) -0.0114(13) 0.0129(12) -0.0073(13)
C214 0.0226(15) 0.0128(15) 0.0217(15) -0.0048(12) 0.0115(12) -0.0094(13)
C215 0.0187(14) 0.0180(16) 0.0177(14) -0.0027(12) 0.0082(12) -0.0043(13)
C216 0.0124(13) 0.0190(16) 0.0236(16) -0.0053(13) 0.0014(12) -0.0008(12)
C221 0.0113(13) 0.0122(15) 0.0186(14) -0.0021(11) 0.0052(11) 0.0037(11)
C222 0.0187(14) 0.0171(16) 0.0159(14) 0.0027(12) 0.0052(11) -0.0005(12)
C223 0.0170(14) 0.0224(17) 0.0171(14) -0.0041(12) 0.0024(12) 0.0021(13)
C224 0.0151(13) 0.0132(15) 0.0200(14) -0.0016(12) 0.0063(11) -0.0005(12)
C225 0.0167(14) 0.0141(16) 0.0255(16) -0.0011(12) 0.0046(12) -0.0007(12)
C226 0.0211(15) 0.0221(17) 0.0159(14) 0.0005(12) 0.0094(12) 0.0054(13)
C231 0.0135(13) 0.0195(16) 0.0149(14) 0.0031(12) 0.0084(11) -0.0004(12)
C232 0.0166(14) 0.0213(17) 0.0170(14) 0.0007(12) 0.0066(11) -0.0010(13)
C233 0.0155(14) 0.0193(16) 0.0191(14) -0.0013(12) 0.0093(12) -0.0001(12)
C234 0.0231(15) 0.0171(16) 0.0239(16) 0.0052(12) 0.0152(13) 0.0035(13)
C235 0.0204(15) 0.0259(18) 0.0185(15) 0.0089(13) 0.0090(12) 0.0067(13)
C236 0.0139(14) 0.035(2) 0.0122(14) 0.0006(13) 0.0058(11) -0.0012(13)
O300 0.042(3) 0.040(3) 0.050(4) 0.000(3) 0.019(3) 0.001(3)
C301 0.042(2) 0.049(3) 0.059(3) -0.005(3) 0.017(2) -0.003(2)
C302 0.055(2) 0.050(2) 0.060(3) -0.004(2) 0.017(2) 0.001(2)
C303 0.050(2) 0.056(2) 0.060(3) 0.000(2) 0.026(2) 0.006(2)
C304 0.044(3) 0.052(3) 0.056(3) 0.000(2) 0.025(2) 0.001(2)
O310 0.047(4) 0.041(3) 0.048(4) -0.004(3) 0.016(3) -0.001(3)
C311 0.045(2) 0.049(3) 0.059(3) -0.004(3) 0.018(3) -0.003(2)
C312 0.054(2) 0.052(2) 0.061(3) -0.003(2) 0.020(2) 0.0019(19)
C313 0.049(2) 0.056(3) 0.059(3) -0.006(2) 0.019(2) 0.008(2)
C314 0.046(3) 0.054(3) 0.057(3) -0.001(3) 0.024(2) 0.000(2)
C401 0.162(4) 0.143(4) 0.171(4) 0.015(3) 0.046(3) -0.027(3)
C402 0.168(4) 0.157(4) 0.163(4) 0.009(3) 0.073(3) 0.005(3)
C403 0.183(4) 0.166(4) 0.169(4) 0.036(3) 0.066(3) -0.008(3)

loop_
_atom_type_symbol
_atom_type_description
_atom_type_scat_dispersion_real
_atom_type_scat_dispersion_imag
_atom_type_scat_source
C C 0.0033 0.0016 'International Tables Vol C Tables 4.2.6.8 and 6.1.1.4'
H H 0.0000 0.0000 'International Tables Vol C Tables 4.2.6.8 and 6.1.1.4'
B B 0.0013 0.0007 'International Tables Vol C Tables 4.2.6.8 and 6.1.1.4'
O O 0.0106 0.0060 'International Tables Vol C Tables 4.2.6.8 and 6.1.1.4'
P P 0.1023 0.0942 'International Tables Vol C Tables 4.2.6.8 and 6.1.1.4'
Cl Cl 0.1484 0.1585 'International Tables Vol C Tables 4.2.6.8 and 6.1.1.4'
Ag Ag -0.8971 1.1015 'International Tables Vol C Tables 4.2.6.8 and 6.1.1.4'
Pt Pt -1.7033 8.3905 'International Tables Vol C Tables 4.2.6.8 and 6.1.1.4'

loop_
_geom_angle_atom_site_label_1
_geom_angle_atom_site_label_2
_geom_angle_atom_site_label_3
_geom_angle
_geom_angle_site_symmetry_1
P2 Pt1 P1 167.76(3) .
P2 Pt1 Ag1 94.588(19) .
P1 Pt1 Ag1 97.641(19) .
P3 Pt2 P4 164.63(3) .
P3 Pt2 Ag1 89.371(19) .
P4 Pt2 Ag1 104.028(19) .
Pt1 Ag1 Pt2 166.759(10) .
C31 P1 C11 104.85(13) .
C31 P1 C21 108.21(13) .
C11 P1 C21 106.17(12) .
C31 P1 Pt1 105.56(9) .
C11 P1 Pt1 120.21(9) .
C21 P1 Pt1 111.20(9) .
C41 P2 C61 106.95(12) .
C41 P2 C51 104.28(12) .
C61 P2 C51 106.30(12) .
C41 P2 Pt1 120.21(9) .
C61 P2 Pt1 114.96(9) .
C51 P2 Pt1 102.65(9) .
C91 P3 C71 103.26(12) .
C91 P3 C81 102.60(12) .
C71 P3 C81 110.49(13) .
C91 P3 Pt2 122.63(9) .
C71 P3 Pt2 114.60(9) .
C81 P3 Pt2 102.42(9) .
C111 P4 C101 105.85(12) .
C111 P4 C121 106.52(13) .
C101 P4 C121 103.49(13) .
C111 P4 Pt2 106.46(9) .
C101 P4 Pt2 123.06(9) .
C121 P4 Pt2 110.40(9) .
C12 C11 C16 109.1(2) .
C12 C11 P1 111.82(19) .
C16 C11 P1 117.7(2) .
C12 C11 H11 105.8 .
C16 C11 H11 105.8 .
P1 C11 H11 105.8 .
C13 C12 C11 111.2(2) .
C13 C12 H12A 109.4 .
C11 C12 H12A 109.4 .
C13 C12 H12B 109.4 .
C11 C12 H12B 109.4 .
H12A C12 H12B 108.0 .
C14 C13 C12 111.9(3) .
C14 C13 H13A 109.2 .
C12 C13 H13A 109.2 .
C14 C13 H13B 109.2 .
C12 C13 H13B 109.2 .
H13A C13 H13B 107.9 .
C15 C14 C13 111.5(3) .
C15 C14 H14A 109.3 .
C13 C14 H14A 109.3 .
C15 C14 H14B 109.3 .
C13 C14 H14B 109.3 .
H14A C14 H14B 108.0 .
C14 C15 C16 112.0(3) .
C14 C15 H15A 109.2 .
C16 C15 H15A 109.2 .
C14 C15 H15B 109.2 .
C16 C15 H15B 109.2 .
H15A C15 H15B 107.9 .
C15 C16 C11 110.3(3) .
C15 C16 H16A 109.6 .
C11 C16 H16A 109.6 .
C15 C16 H16B 109.6 .
C11 C16 H16B 109.6 .
H16A C16 H16B 108.1 .
C22 C21 C26 111.2(2) .
C22 C21 P1 114.79(19) .
C26 C21 P1 111.38(18) .
C22 C21 H21 106.3 .
C26 C21 H21 106.3 .
P1 C21 H21 106.3 .
C23 C22 C21 112.7(2) .
C23 C22 H22A 109.1 .
C21 C22 H22A 109.1 .
C23 C22 H22B 109.1 .
C21 C22 H22B 109.1 .
H22A C22 H22B 107.8 .
C24 C23 C22 111.8(2) .
C24 C23 H23A 109.2 .
C22 C23 H23A 109.2 .
C24 C23 H23B 109.2 .
C22 C23 H23B 109.2 .
H23A C23 H23B 107.9 .
C23 C24 C25 110.3(3) .
C23 C24 H24A 109.6 .
C25 C24 H24A 109.6 .
C23 C24 H24B 109.6 .
C25 C24 H24B 109.6 .
H24A C24 H24B 108.1 .
C24 C25 C26 111.5(3) .
C24 C25 H25A 109.3 .
C26 C25 H25A 109.3 .
C24 C25 H25B 109.3 .
C26 C25 H25B 109.3 .
H25A C25 H25B 108.0 .
C25 C26 C21 111.8(2) .
C25 C26 H26A 109.2 .
C21 C26 H26A 109.2 .
C25 C26 H26B 109.2 .
C21 C26 H26B 109.2 .
H26A C26 H26B 107.9 .
C32 C31 C36 110.0(2) .
C32 C31 P1 110.5(2) .
C36 C31 P1 109.30(19) .
C32 C31 H31 109.0 .
C36 C31 H31 109.0 .
P1 C31 H31 109.0 .
C31 C32 C33 112.5(3) .
C31 C32 H32A 109.1 .
C33 C32 H32A 109.1 .
C31 C32 H32B 109.1 .
C33 C32 H32B 109.1 .
H32A C32 H32B 107.8 .
C34 C33 C32 111.2(3) .
C34 C33 H33A 109.4 .
C32 C33 H33A 109.4 .
C34 C33 H33B 109.4 .
C32 C33 H33B 109.4 .
H33A C33 H33B 108.0 .
C33 C34 C35 111.0(3) .
C33 C34 H34A 109.4 .
C35 C34 H34A 109.4 .
C33 C34 H34B 109.4 .
C35 C34 H34B 109.4 .
H34A C34 H34B 108.0 .
C34 C35 C36 110.6(3) .
C34 C35 H35A 109.5 .
C36 C35 H35A 109.5 .
C34 C35 H35B 109.5 .
C36 C35 H35B 109.5 .
H35A C35 H35B 108.1 .
C35 C36 C31 111.6(3) .
C35 C36 H36A 109.3 .
C31 C36 H36A 109.3 .
C35 C36 H36B 109.3 .
C31 C36 H36B 109.3 .
H36A C36 H36B 108.0 .
C46 C41 C42 109.2(2) .
C46 C41 P2 114.39(18) .
C42 C41 P2 110.29(18) .
C46 C41 H41 107.6 .
C42 C41 H41 107.6 .
P2 C41 H41 107.6 .
C43 C42 C41 110.8(2) .
C43 C42 H42A 109.5 .
C41 C42 H42A 109.5 .
C43 C42 H42B 109.5 .
C41 C42 H42B 109.5 .
H42A C42 H42B 108.1 .
C44 C43 C42 112.3(2) .
C44 C43 H43A 109.2 .
C42 C43 H43A 109.2 .
C44 C43 H43B 109.2 .
C42 C43 H43B 109.2 .
H43A C43 H43B 107.9 .
C43 C44 C45 110.9(2) .
C43 C44 H44A 109.5 .
C45 C44 H44A 109.5 .
C43 C44 H44B 109.5 .
C45 C44 H44B 109.5 .
H44A C44 H44B 108.1 .
C44 C45 C46 111.0(2) .
C44 C45 H45A 109.4 .
C46 C45 H45A 109.4 .
C44 C45 H45B 109.4 .
C46 C45 H45B 109.4 .
H45A C45 H45B 108.0 .
C45 C46 C41 111.1(2) .
C45 C46 H46A 109.4 .
C41 C46 H46A 109.4 .
C45 C46 H46B 109.4 .
C41 C46 H46B 109.4 .
H46A C46 H46B 108.0 .
C56 C51 C52 109.4(2) .
C56 C51 P2 119.0(2) .
C52 C51 P2 111.47(18) .
C56 C51 H51 105.3 .
C52 C51 H51 105.3 .
P2 C51 H51 105.3 .
C53 C52 C51 110.5(2) .
C53 C52 H52A 109.6 .
C51 C52 H52A 109.6 .
C53 C52 H52B 109.6 .
C51 C52 H52B 109.5 .
H52A C52 H52B 108.1 .
C54 C53 C52 111.1(3) .
C54 C53 H53A 109.4 .
C52 C53 H53A 109.4 .
C54 C53 H53B 109.4 .
C52 C53 H53B 109.4 .
H53A C53 H53B 108.0 .
C53 C54 C55 111.0(2) .
C53 C54 H54A 109.4 .
C55 C54 H54A 109.4 .
C53 C54 H54B 109.4 .
C55 C54 H54B 109.4 .
H54A C54 H54B 108.0 .
C54 C55 C56 111.6(3) .
C54 C55 H55A 109.3 .
C56 C55 H55A 109.3 .
C54 C55 H55B 109.3 .
C56 C55 H55B 109.3 .
H55A C55 H55B 108.0 .
C51 C56 C55 110.3(2) .
C51 C56 H56A 109.6 .
C55 C56 H56A 109.6 .
C51 C56 H56B 109.6 .
C55 C56 H56B 109.6 .
H56A C56 H56B 108.1 .
C62 C61 C66 111.8(2) .
C62 C61 P2 115.86(18) .
C66 C61 P2 111.05(18) .
C62 C61 H61 105.8 .
C66 C61 H61 105.8 .
P2 C61 H61 105.8 .
C63 C62 C61 110.6(2) .
C63 C62 H62A 109.5 .
C61 C62 H62A 109.5 .
C63 C62 H62B 109.5 .
C61 C62 H62B 109.5 .
H62A C62 H62B 108.1 .
C64 C63 C62 111.7(2) .
C64 C63 H63A 109.3 .
C62 C63 H63A 109.3 .
C64 C63 H63B 109.3 .
C62 C63 H63B 109.3 .
H63A C63 H63B 107.9 .
C63 C64 C65 111.0(2) .
C63 C64 H64A 109.4 .
C65 C64 H64A 109.4 .
C63 C64 H64B 109.4 .
C65 C64 H64B 109.4 .
H64A C64 H64B 108.0 .
C66 C65 C64 111.1(2) .
C66 C65 H65A 109.4 .
C64 C65 H65A 109.4 .
C66 C65 H65B 109.4 .
C64 C65 H65B 109.4 .
H65A C65 H65B 108.0 .
C65 C66 C61 111.7(2) .
C65 C66 H66A 109.3 .
C61 C66 H66A 109.3 .
C65 C66 H66B 109.3 .
C61 C66 H66B 109.3 .
H66A C66 H66B 107.9 .
C76 C71 C72 110.9(2) .
C76 C71 P3 115.74(18) .
C72 C71 P3 113.20(18) .
C76 C71 H71 105.3 .
C72 C71 H71 105.3 .
P3 C71 H71 105.3 .
C73 C72 C71 111.6(2) .
C73 C72 H72A 109.3 .
C71 C72 H72A 109.3 .
C73 C72 H72B 109.3 .
C71 C72 H72B 109.3 .
H72A C72 H72B 108.0 .
C74 C73 C72 111.1(2) .
C74 C73 H73A 109.4 .
C72 C73 H73A 109.4 .
C74 C73 H73B 109.4 .
C72 C73 H73B 109.4 .
H73A C73 H73B 108.0 .
C73 C74 C75 111.0(2) .
C73 C74 H74A 109.4 .
C75 C74 H74A 109.4 .
C73 C74 H74B 109.4 .
C75 C74 H74B 109.4 .
H74A C74 H74B 108.0 .
C74 C75 C76 111.2(2) .
C74 C75 H75A 109.4 .
C76 C75 H75A 109.4 .
C74 C75 H75B 109.4 .
C76 C75 H75B 109.4 .
H75A C75 H75B 108.0 .
C75 C76 C71 111.5(2) .
C75 C76 H76A 109.3 .
C71 C76 H76A 109.3 .
C75 C76 H76B 109.3 .
C71 C76 H76B 109.3 .
H76A C76 H76B 108.0 .
C82 C81 C86 109.8(2) .
C82 C81 P3 112.62(18) .
C86 C81 P3 118.30(19) .
C82 C81 H81 104.9 .
C86 C81 H81 104.9 .
P3 C81 H81 104.9 .
C83 C82 C81 111.3(2) .
C83 C82 H82A 109.4 .
C81 C82 H82A 109.4 .
C83 C82 H82B 109.4 .
C81 C82 H82B 109.4 .
H82A C82 H82B 108.0 .
C84 C83 C82 111.1(2) .
C84 C83 H83A 109.4 .
C82 C83 H83A 109.4 .
C84 C83 H83B 109.4 .
C82 C83 H83B 109.4 .
H83A C83 H83B 108.0 .
C85 C84 C83 110.2(2) .
C85 C84 H84A 109.6 .
C83 C84 H84A 109.6 .
C85 C84 H84B 109.6 .
C83 C84 H84B 109.6 .
H84A C84 H84B 108.1 .
C84 C85 C86 111.6(2) .
C84 C85 H85A 109.3 .
C86 C85 H85A 109.3 .
C84 C85 H85B 109.3 .
C86 C85 H85B 109.3 .
H85A C85 H85B 108.0 .
C85 C86 C81 109.8(2) .
C85 C86 H86A 109.7 .
C81 C86 H86A 109.7 .
C85 C86 H86B 109.7 .
C81 C86 H86B 109.7 .
H86A C86 H86B 108.2 .
C92 C91 C96 109.9(2) .
C92 C91 P3 114.00(18) .
C96 C91 P3 111.11(18) .
C92 C91 H91 107.2 .
C96 C91 H91 107.2 .
P3 C91 H91 107.2 .
C93 C92 C91 111.6(2) .
C93 C92 H92A 109.3 .
C91 C92 H92A 109.3 .
C93 C92 H92B 109.3 .
C91 C92 H92B 109.3 .
H92A C92 H92B 108.0 .
C94 C93 C92 111.9(2) .
C94 C93 H93A 109.2 .
C92 C93 H93A 109.2 .
C94 C93 H93B 109.2 .
C92 C93 H93B 109.2 .
H93A C93 H93B 107.9 .
C93 C94 C95 110.8(3) .
C93 C94 H94A 109.5 .
C95 C94 H94A 109.5 .
C93 C94 H94B 109.5 .
C95 C94 H94B 109.5 .
H94A C94 H94B 108.1 .
C96 C95 C94 111.2(2) .
C96 C95 H95A 109.4 .
C94 C95 H95A 109.4 .
C96 C95 H95B 109.4 .
C94 C95 H95B 109.4 .
H95A C95 H95B 108.0 .
C95 C96 C91 110.6(2) .
C95 C96 H96A 109.5 .
C91 C96 H96A 109.5 .
C95 C96 H96B 109.5 .
C91 C96 H96B 109.5 .
H96A C96 H96B 108.1 .
C106 C101 C102 110.5(2) .
C106 C101 P4 111.21(18) .
C102 C101 P4 114.0(2) .
C106 C101 H101 106.9 .
C102 C101 H101 106.9 .
P4 C101 H101 106.9 .
C103 C102 C101 112.5(2) .
C103 C102 H10A 109.1 .
C101 C102 H10A 109.1 .
C103 C102 H10B 109.1 .
C101 C102 H10B 109.1 .
H10A C102 H10B 107.8 .
C104 C103 C102 111.4(2) .
C104 C103 H10C 109.3 .
C102 C103 H10C 109.3 .
C104 C103 H10D 109.3 .
C102 C103 H10D 109.3 .
H10C C103 H10D 108.0 .
C103 C104 C105 110.5(2) .
C103 C104 H10E 109.6 .
C105 C104 H10E 109.6 .
C103 C104 H10F 109.6 .
C105 C104 H10F 109.6 .
H10E C104 H10F 108.1 .
C106 C105 C104 111.0(2) .
C106 C105 H10G 109.4 .
C104 C105 H10G 109.4 .
C106 C105 H10H 109.4 .
C104 C105 H10H 109.4 .
H10G C105 H10H 108.0 .
C105 C106 C101 112.3(2) .
C105 C106 H10I 109.1 .
C101 C106 H10I 109.1 .
C105 C106 H10J 109.1 .
C101 C106 H10J 109.1 .
H10I C106 H10J 107.9 .
C116 C111 C112 108.5(2) .
C116 C111 P4 112.7(2) .
C112 C111 P4 109.14(18) .
C116 C111 H111 108.8 .
C112 C111 H111 108.8 .
P4 C111 H111 108.8 .
C113 C112 C111 111.1(2) .
C113 C112 H11A 109.4 .
C111 C112 H11A 109.4 .
C113 C112 H11B 109.4 .
C111 C112 H11B 109.4 .
H11A C112 H11B 108.0 .
C114 C113 C112 111.2(3) .
C114 C113 H11C 109.4 .
C112 C113 H11C 109.4 .
C114 C113 H11D 109.4 .
C112 C113 H11D 109.4 .
H11C C113 H11D 108.0 .
C115 C114 C113 110.8(3) .
C115 C114 H11E 109.5 .
C113 C114 H11E 109.5 .
C115 C114 H11F 109.5 .
C113 C114 H11F 109.5 .
H11E C114 H11F 108.1 .
C114 C115 C116 111.3(3) .
C114 C115 H11G 109.4 .
C116 C115 H11G 109.4 .
C114 C115 H11H 109.4 .
C116 C115 H11H 109.4 .
H11G C115 H11H 108.0 .
C111 C116 C115 111.2(3) .
C111 C116 H11I 109.4 .
C115 C116 H11I 109.4 .
C111 C116 H11J 109.4 .
C115 C116 H11J 109.4 .
H11I C116 H11J 108.0 .
C122 C121 C126 112.2(2) .
C122 C121 P4 110.54(19) .
C126 C121 P4 115.2(2) .
C122 C121 H121 106.1 .
C126 C121 H121 106.1 .
P4 C121 H121 106.1 .
C121 C122 C123 112.6(2) .
C121 C122 H12C 109.1 .
C123 C122 H12C 109.1 .
C121 C122 H12D 109.1 .
C123 C122 H12D 109.1 .
H12C C122 H12D 107.8 .
C124 C123 C122 110.3(3) .
C124 C123 H12E 109.6 .
C122 C123 H12E 109.6 .
C124 C123 H12F 109.6 .
C122 C123 H12F 109.6 .
H12E C123 H12F 108.1 .
C123 C124 C125 111.4(3) .
C123 C124 H12G 109.3 .
C125 C124 H12G 109.3 .
C123 C124 H12H 109.3 .
C125 C124 H12H 109.3 .
H12G C124 H12H 108.0 .
C124 C125 C126 111.3(3) .
C124 C125 H12I 109.4 .
C126 C125 H12I 109.4 .
C124 C125 H12J 109.4 .
C126 C125 H12J 109.4 .
H12I C125 H12J 108.0 .
C125 C126 C121 111.3(3) .
C125 C126 H12K 109.4 .
C121 C126 H12K 109.4 .
C125 C126 H12L 109.4 .
C121 C126 H12L 109.4 .
H12K C126 H12L 108.0 .
C202 B200 C212 112.0(2) .
C202 B200 C231 107.1(2) .
C212 B200 C231 111.0(2) .
C202 B200 C221 109.8(2) .
C212 B200 C221 104.0(2) .
C231 B200 C221 112.9(2) .
C206 C201 C202 121.0(3) .
C206 C201 H201 119.5 .
C202 C201 H201 119.5 .
C201 C202 C204 116.6(3) .
C201 C202 B200 125.0(2) .
C204 C202 B200 118.4(2) .
C205 C203 C206 116.5(3) .
C205 C203 H203 121.8 .
C206 C203 H203 121.8 .
C205 C204 C202 120.6(3) .
C205 C204 H204 119.7 .
C202 C204 H204 119.7 .
C203 C205 C204 122.8(3) .
C203 C205 Cl6 118.3(2) .
C204 C205 Cl6 118.9(2) .
C201 C206 C203 122.5(3) .
C201 C206 Cl5 119.5(2) .
C203 C206 Cl5 118.0(2) .
C214 C211 C212 120.8(3) .
C214 C211 H211 119.6 .
C212 C211 H211 119.6 .
C211 C212 C215 116.7(2) .
C211 C212 B200 125.0(2) .
C215 C212 B200 118.2(2) .
C214 C213 C216 116.7(3) .
C214 C213 H213 121.7 .
C216 C213 H213 121.7 .
C213 C214 C211 122.4(3) .
C213 C214 Cl3 117.8(2) .
C211 C214 Cl3 119.8(2) .
C216 C215 C212 120.9(3) .
C216 C215 H215 119.5 .
C212 C215 H215 119.5 .
C215 C216 C213 122.6(3) .
C215 C216 Cl4 119.4(2) .
C213 C216 Cl4 118.0(2) .
C224 C221 C222 116.0(2) .
C224 C221 B200 124.4(2) .
C222 C221 B200 119.4(2) .
C225 C222 C221 121.5(3) .
C225 C222 H222 119.2 .
C221 C222 H222 119.2 .
C226 C223 C225 116.6(3) .
C226 C223 H223 121.7 .
C225 C223 H223 121.7 .
C226 C224 C221 121.3(3) .
C226 C224 H224 119.4 .
C221 C224 H224 119.4 .
C222 C225 C223 122.3(3) .
C222 C225 Cl8 119.8(2) .
C223 C225 Cl8 117.9(2) .
C223 C226 C224 122.3(3) .
C223 C226 Cl7 118.2(2) .
C224 C226 Cl7 119.5(2) .
C232 C231 C233 116.2(3) .
C232 C231 B200 124.9(2) .
C233 C231 B200 118.9(3) .
C234 C232 C231 121.1(3) .
C234 C232 H232 119.4 .
C231 C232 H232 119.4 .
C236 C233 C231 121.1(3) .
C236 C233 H233 119.4 .
C231 C233 H233 119.4 .
C235 C234 C232 122.5(3) .
C235 C234 Cl1 118.1(2) .
C232 C234 Cl1 119.4(2) .
C236 C235 C234 116.7(3) .
C236 C235 H235 121.6 .
C234 C235 H235 121.6 .
C235 C236 C233 122.3(3) .
C235 C236 Cl2 118.1(2) .
C233 C236 Cl2 119.5(2) .
C304 O300 C301 110.9(13) .
O300 C301 C302 105.2(11) .
O300 C301 H30A 110.7 .
C302 C301 H30A 110.7 .
O300 C301 H30B 110.7 .
C302 C301 H30B 110.7 .
H30A C301 H30B 108.8 .
C303 C302 C301 105.3(9) .
C303 C302 H30C 110.7 .
C301 C302 H30C 110.7 .
C303 C302 H30D 110.7 .
C301 C302 H30D 110.7 .
H30C C302 H30D 108.8 .
C302 C303 C304 104.8(9) .
C302 C303 H30E 110.8 .
C304 C303 H30E 110.8 .
C302 C303 H30F 110.8 .
C304 C303 H30F 110.8 .
H30E C303 H30F 108.9 .
O300 C304 C303 105.1(13) .
O300 C304 H30G 110.7 .
C303 C304 H30G 110.7 .
O300 C304 H30H 110.7 .
C303 C304 H30H 110.7 .
H30G C304 H30H 108.8 .
C314 O310 C311 104.1(16) .
O310 C311 C312 97.7(14) .
O310 C311 H31A 112.2 .
C312 C311 H31A 112.2 .
O310 C311 H31B 112.2 .
C312 C311 H31B 112.2 .
H31A C311 H31B 109.8 .
C313 C312 C311 105.2(12) .
C313 C312 H31C 110.7 .
C311 C312 H31C 110.7 .
C313 C312 H31D 110.7 .
C311 C312 H31D 110.7 .
H31C C312 H31D 108.8 .
C314 C313 C312 106.1(13) .
C314 C313 H31E 110.5 .
C312 C313 H31E 110.5 .
C314 C313 H31F 110.5 .
C312 C313 H31F 110.5 .
H31E C313 H31F 108.7 .
C313 C314 O310 108(2) .
C313 C314 H31G 110.1 .
O310 C314 H31G 110.1 .
C313 C314 H31H 110.1 .
O310 C314 H31H 110.1 .
H31G C314 H31H 108.4 .
C403 C401 C402 117.8(8) 3_666
C403 C401 H40A 107.9 3_666
C402 C401 H40A 107.9 .
C403 C401 H40B 107.9 3_666
C402 C401 H40B 107.9 .
H40A C401 H40B 107.2 .
C401 C402 C403 125.9(6) .
C401 C402 H40C 105.8 .
C403 C402 H40C 105.8 .
C401 C402 H40D 105.8 .
C403 C402 H40D 105.8 .
H40C C402 H40D 106.2 .
C401 C403 C402 105.6(8) 3_666
C401 C403 H40E 110.6 3_666
C402 C403 H40E 110.6 .
C401 C403 H40F 110.6 3_666
C402 C403 H40F 110.6 .
H40E C403 H40F 108.8 .

loop_
_geom_bond_atom_site_label_1
_geom_bond_atom_site_label_2
_geom_bond_distance
_geom_bond_site_symmetry_2
Pt1 P2 2.2592(7) .
Pt1 P1 2.2785(7) .
Pt1 Ag1 2.5955(3) .
Pt2 P3 2.2530(7) .
Pt2 P4 2.2961(7) .
Pt2 Ag1 2.5957(2) .
P1 C31 1.847(3) .
P1 C11 1.854(3) .
P1 C21 1.862(3) .
P2 C41 1.841(3) .
P2 C61 1.845(3) .
P2 C51 1.862(3) .
P3 C91 1.850(3) .
P3 C71 1.853(3) .
P3 C81 1.863(3) .
P4 C111 1.852(3) .
P4 C101 1.853(3) .
P4 C121 1.877(3) .
C11 C12 1.526(4) .
C11 C16 1.539(4) .
C11 H11 1.0000 .
C12 C13 1.521(4) .
C12 H12A 0.9900 .
C12 H12B 0.9900 .
C13 C14 1.520(5) .
C13 H13A 0.9900 .
C13 H13B 0.9900 .
C14 C15 1.519(5) .
C14 H14A 0.9900 .
C14 H14B 0.9900 .
C15 C16 1.532(4) .
C15 H15A 0.9900 .
C15 H15B 0.9900 .
C16 H16A 0.9900 .
C16 H16B 0.9900 .
C21 C22 1.527(4) .
C21 C26 1.536(4) .
C21 H21 1.0000 .
C22 C23 1.525(4) .
C22 H22A 0.9900 .
C22 H22B 0.9900 .
C23 C24 1.519(4) .
C23 H23A 0.9900 .
C23 H23B 0.9900 .
C24 C25 1.524(4) .
C24 H24A 0.9900 .
C24 H24B 0.9900 .
C25 C26 1.525(4) .
C25 H25A 0.9900 .
C25 H25B 0.9900 .
C26 H26A 0.9900 .
C26 H26B 0.9900 .
C31 C32 1.529(4) .
C31 C36 1.543(4) .
C31 H31 1.0000 .
C32 C33 1.533(4) .
C32 H32A 0.9900 .
C32 H32B 0.9900 .
C33 C34 1.511(5) .
C33 H33A 0.9900 .
C33 H33B 0.9900 .
C34 C35 1.525(5) .
C34 H34A 0.9900 .
C34 H34B 0.9900 .
C35 C36 1.526(4) .
C35 H35A 0.9900 .
C35 H35B 0.9900 .
C36 H36A 0.9900 .
C36 H36B 0.9900 .
C41 C46 1.528(4) .
C41 C42 1.530(4) .
C41 H41 1.0000 .
C42 C43 1.523(4) .
C42 H42A 0.9900 .
C42 H42B 0.9900 .
C43 C44 1.522(4) .
C43 H43A 0.9900 .
C43 H43B 0.9900 .
C44 C45 1.522(4) .
C44 H44A 0.9900 .
C44 H44B 0.9900 .
C45 C46 1.528(4) .
C45 H45A 0.9900 .
C45 H45B 0.9900 .
C46 H46A 0.9900 .
C46 H46B 0.9900 .
C51 C56 1.526(4) .
C51 C52 1.533(4) .
C51 H51 1.0000 .
C52 C53 1.533(4) .
C52 H52A 0.9900 .
C52 H52B 0.9900 .
C53 C54 1.518(4) .
C53 H53A 0.9900 .
C53 H53B 0.9900 .
C54 C55 1.525(4) .
C54 H54A 0.9900 .
C54 H54B 0.9900 .
C55 C56 1.529(4) .
C55 H55A 0.9900 .
C55 H55B 0.9900 .
C56 H56A 0.9900 .
C56 H56B 0.9900 .
C61 C62 1.536(4) .
C61 C66 1.540(4) .
C61 H61 1.0000 .
C62 C63 1.527(4) .
C62 H62A 0.9900 .
C62 H62B 0.9900 .
C63 C64 1.515(4) .
C63 H63A 0.9900 .
C63 H63B 0.9900 .
C64 C65 1.530(4) .
C64 H64A 0.9900 .
C64 H64B 0.9900 .
C65 C66 1.529(4) .
C65 H65A 0.9900 .
C65 H65B 0.9900 .
C66 H66A 0.9900 .
C66 H66B 0.9900 .
C71 C76 1.532(4) .
C71 C72 1.536(4) .
C71 H71 1.0000 .
C72 C73 1.529(4) .
C72 H72A 0.9900 .
C72 H72B 0.9900 .
C73 C74 1.521(4) .
C73 H73A 0.9900 .
C73 H73B 0.9900 .
C74 C75 1.523(4) .
C74 H74A 0.9900 .
C74 H74B 0.9900 .
C75 C76 1.531(4) .
C75 H75A 0.9900 .
C75 H75B 0.9900 .
C76 H76A 0.9900 .
C76 H76B 0.9900 .
C81 C82 1.535(4) .
C81 C86 1.538(4) .
C81 H81 1.0000 .
C82 C83 1.532(4) .
C82 H82A 0.9900 .
C82 H82B 0.9900 .
C83 C84 1.523(4) .
C83 H83A 0.9900 .
C83 H83B 0.9900 .
C84 C85 1.523(4) .
C84 H84A 0.9900 .
C84 H84B 0.9900 .
C85 C86 1.525(4) .
C85 H85A 0.9900 .
C85 H85B 0.9900 .
C86 H86A 0.9900 .
C86 H86B 0.9900 .
C91 C92 1.529(4) .
C91 C96 1.535(4) .
C91 H91 1.0000 .
C92 C93 1.528(4) .
C92 H92A 0.9900 .
C92 H92B 0.9900 .
C93 C94 1.518(4) .
C93 H93A 0.9900 .
C93 H93B 0.9900 .
C94 C95 1.525(4) .
C94 H94A 0.9900 .
C94 H94B 0.9900 .
C95 C96 1.524(4) .
C95 H95A 0.9900 .
C95 H95B 0.9900 .
C96 H96A 0.9900 .
C96 H96B 0.9900 .
C101 C106 1.529(4) .
C101 C102 1.536(4) .
C101 H101 1.0000 .
C102 C103 1.535(4) .
C102 H10A 0.9900 .
C102 H10B 0.9900 .
C103 C104 1.520(4) .
C103 H10C 0.9900 .
C103 H10D 0.9900 .
C104 C105 1.524(4) .
C104 H10E 0.9900 .
C104 H10F 0.9900 .
C105 C106 1.523(4) .
C105 H10G 0.9900 .
C105 H10H 0.9900 .
C106 H10I 0.9900 .
C106 H10J 0.9900 .
C111 C116 1.521(4) .
C111 C112 1.539(4) .
C111 H111 1.0000 .
C112 C113 1.525(4) .
C112 H11A 0.9900 .
C112 H11B 0.9900 .
C113 C114 1.519(4) .
C113 H11C 0.9900 .
C113 H11D 0.9900 .
C114 C115 1.517(5) .
C114 H11E 0.9900 .
C114 H11F 0.9900 .
C115 C116 1.533(4) .
C115 H11G 0.9900 .
C115 H11H 0.9900 .
C116 H11I 0.9900 .
C116 H11J 0.9900 .
C121 C122 1.520(4) .
C121 C126 1.545(4) .
C121 H121 1.0000 .
C122 C123 1.524(4) .
C122 H12C 0.9900 .
C122 H12D 0.9900 .
C123 C124 1.506(5) .
C123 H12E 0.9900 .
C123 H12F 0.9900 .
C124 C125 1.514(5) .
C124 H12G 0.9900 .
C124 H12H 0.9900 .
C125 C126 1.541(4) .
C125 H12I 0.9900 .
C125 H12J 0.9900 .
C126 H12K 0.9900 .
C126 H12L 0.9900 .
B200 C202 1.637(4) .
B200 C212 1.640(4) .
B200 C231 1.642(4) .
B200 C221 1.657(4) .
Cl1 C234 1.754(3) .
Cl2 C236 1.753(3) .
Cl3 C214 1.750(3) .
Cl4 C216 1.758(3) .
Cl5 C206 1.750(3) .
Cl6 C205 1.757(3) .
Cl7 C226 1.752(3) .
Cl8 C225 1.747(3) .
C201 C206 1.382(4) .
C201 C202 1.397(4) .
C201 H201 0.9500 .
C202 C204 1.411(4) .
C203 C205 1.378(4) .
C203 C206 1.383(4) .
C203 H203 0.9500 .
C204 C205 1.378(4) .
C204 H204 0.9500 .
C211 C214 1.390(4) .
C211 C212 1.398(4) .
C211 H211 0.9500 .
C212 C215 1.406(4) .
C213 C214 1.377(4) .
C213 C216 1.381(4) .
C213 H213 0.9500 .
C215 C216 1.375(4) .
C215 H215 0.9500 .
C221 C224 1.398(4) .
C221 C222 1.402(4) .
C222 C225 1.375(4) .
C222 H222 0.9500 .
C223 C226 1.375(4) .
C223 C225 1.382(4) .
C223 H223 0.9500 .
C224 C226 1.385(4) .
C224 H224 0.9500 .
C231 C232 1.396(4) .
C231 C233 1.406(4) .
C232 C234 1.386(4) .
C232 H232 0.9500 .
C233 C236 1.387(4) .
C233 H233 0.9500 .
C234 C235 1.378(4) .
C235 C236 1.371(4) .
C235 H235 0.9500 .
O300 C304 1.39(2) .
O300 C301 1.42(2) .
C301 C302 1.530(19) .
C301 H30A 0.9900 .
C301 H30B 0.9900 .
C302 C303 1.420(11) .
C302 H30C 0.9900 .
C302 H30D 0.9900 .
C303 C304 1.61(2) .
C303 H30E 0.9900 .
C303 H30F 0.9900 .
C304 H30G 0.9900 .
C304 H30H 0.9900 .
O310 C314 1.39(3) .
O310 C311 1.47(3) .
C311 C312 1.50(3) .
C311 H31A 0.9900 .
C311 H31B 0.9900 .
C312 C313 1.479(14) .
C312 H31C 0.9900 .
C312 H31D 0.9900 .
C313 C314 1.35(2) .
C313 H31E 0.9900 .
C313 H31F 0.9900 .
C314 H31G 0.9900 .
C314 H31H 0.9900 .
C401 C403 1.353(10) 3_666
C401 C402 1.383(5) .
C401 H40A 0.9900 .
C401 H40B 0.9900 .
C402 C403 1.394(4) .
C402 H40C 0.9900 .
C402 H40D 0.9900 .
C403 C401 1.353(10) 3_666
C403 H40E 0.9900 .
C403 H40F 0.9900 .

loop_
_geom_torsion_atom_site_label_1
_geom_torsion_atom_site_label_2
_geom_torsion_atom_site_label_3
_geom_torsion_atom_site_label_4
_geom_torsion
_geom_torsion_site_symmetry_1
_geom_torsion_site_symmetry_4
P2 Pt1 Ag1 Pt2 -149.63(4) . .
P1 Pt1 Ag1 Pt2 30.92(5) . .
P3 Pt2 Ag1 Pt1 -133.13(4) . .
P4 Pt2 Ag1 Pt1 54.48(5) . .
P2 Pt1 P1 C31 37.48(16) . .
Ag1 Pt1 P1 C31 -145.08(10) . .
P2 Pt1 P1 C11 155.51(14) . .
Ag1 Pt1 P1 C11 -27.05(10) . .
P2 Pt1 P1 C21 -79.64(15) . .
Ag1 Pt1 P1 C21 97.79(10) . .
P1 Pt1 P2 C41 -133.89(14) . .
Ag1 Pt1 P2 C41 48.66(10) . .
P1 Pt1 P2 C61 96.08(15) . .
Ag1 Pt1 P2 C61 -81.37(10) . .
P1 Pt1 P2 C51 -18.85(16) . .
Ag1 Pt1 P2 C51 163.69(9) . .
P4 Pt2 P3 C91 -151.44(12) . .
Ag1 Pt2 P3 C91 57.55(10) . .
P4 Pt2 P3 C71 82.20(14) . .
Ag1 Pt2 P3 C71 -68.80(10) . .
P4 Pt2 P3 C81 -37.47(14) . .
Ag1 Pt2 P3 C81 171.52(9) . .
P3 Pt2 P4 C111 63.42(14) . .
Ag1 Pt2 P4 C111 -146.55(10) . .
P3 Pt2 P4 C101 -174.42(12) . .
Ag1 Pt2 P4 C101 -24.39(11) . .
P3 Pt2 P4 C121 -51.80(14) . .
Ag1 Pt2 P4 C121 98.22(10) . .
C31 P1 C11 C12 -167.0(2) . .
C21 P1 C11 C12 -52.6(2) . .
Pt1 P1 C11 C12 74.6(2) . .
C31 P1 C11 C16 -39.6(2) . .
C21 P1 C11 C16 74.8(2) . .
Pt1 P1 C11 C16 -158.00(17) . .
C16 C11 C12 C13 58.7(3) . .
P1 C11 C12 C13 -169.3(2) . .
C11 C12 C13 C14 -56.4(3) . .
C12 C13 C14 C15 52.9(4) . .
C13 C14 C15 C16 -53.1(4) . .
C14 C15 C16 C11 56.4(4) . .
C12 C11 C16 C15 -58.4(3) . .
P1 C11 C16 C15 172.8(2) . .
C31 P1 C21 C22 33.9(2) . .
C11 P1 C21 C22 -78.2(2) . .
Pt1 P1 C21 C22 149.38(18) . .
C31 P1 C21 C26 -93.6(2) . .
C11 P1 C21 C26 154.3(2) . .
Pt1 P1 C21 C26 21.9(2) . .
C26 C21 C22 C23 -51.5(3) . .
P1 C21 C22 C23 -179.1(2) . .
C21 C22 C23 C24 54.0(4) . .
C22 C23 C24 C25 -55.9(3) . .
C23 C24 C25 C26 57.0(3) . .
C24 C25 C26 C21 -55.7(3) . .
C22 C21 C26 C25 52.2(3) . .
P1 C21 C26 C25 -178.3(2) . .
C11 P1 C31 C32 -179.85(19) . .
C21 P1 C31 C32 67.2(2) . .
Pt1 P1 C31 C32 -52.0(2) . .
C11 P1 C31 C36 -58.6(2) . .
C21 P1 C31 C36 -171.60(18) . .
Pt1 P1 C31 C36 69.27(19) . .
C36 C31 C32 C33 53.3(3) . .
P1 C31 C32 C33 174.1(2) . .
C31 C32 C33 C34 -54.8(4) . .
C32 C33 C34 C35 56.2(4) . .
C33 C34 C35 C36 -57.6(4) . .
C34 C35 C36 C31 57.1(3) . .
C32 C31 C36 C35 -54.6(3) . .
P1 C31 C36 C35 -176.1(2) . .
C61 P2 C41 C46 59.6(2) . .
C51 P2 C41 C46 171.95(19) . .
Pt1 P2 C41 C46 -73.9(2) . .
C61 P2 C41 C42 -176.81(19) . .
C51 P2 C41 C42 -64.5(2) . .
Pt1 P2 C41 C42 49.7(2) . .
C46 C41 C42 C43 -57.4(3) . .
P2 C41 C42 C43 176.0(2) . .
C41 C42 C43 C44 56.1(3) . .
C42 C43 C44 C45 -54.1(3) . .
C43 C44 C45 C46 54.3(3) . .
C44 C45 C46 C41 -57.5(3) . .
C42 C41 C46 C45 58.6(3) . .
P2 C41 C46 C45 -177.28(18) . .
C41 P2 C51 C56 -36.8(2) . .
C61 P2 C51 C56 76.0(2) . .
Pt1 P2 C51 C56 -162.9(2) . .
C41 P2 C51 C52 -165.58(19) . .
C61 P2 C51 C52 -52.8(2) . .
Pt1 P2 C51 C52 68.3(2) . .
C56 C51 C52 C53 59.0(3) . .
P2 C51 C52 C53 -167.3(2) . .
C51 C52 C53 C54 -57.3(3) . .
C52 C53 C54 C55 54.7(3) . .
C53 C54 C55 C56 -54.8(3) . .
C52 C51 C56 C55 -58.7(3) . .
P2 C51 C56 C55 171.6(2) . .
C54 C55 C56 C51 57.1(3) . .
C41 P2 C61 C62 35.2(2) . .
C51 P2 C61 C62 -75.8(2) . .
Pt1 P2 C61 C62 171.38(18) . .
C41 P2 C61 C66 -93.8(2) . .
C51 P2 C61 C66 155.3(2) . .
Pt1 P2 C61 C66 42.4(2) . .
C66 C61 C62 C63 -53.7(3) . .
P2 C61 C62 C63 177.7(2) . .
C61 C62 C63 C64 56.2(3) . .
C62 C63 C64 C65 -57.6(3) . .
C63 C64 C65 C66 56.2(3) . .
C64 C65 C66 C61 -54.1(3) . .
C62 C61 C66 C65 53.3(3) . .
P2 C61 C66 C65 -175.6(2) . .
C91 P3 C71 C76 61.8(2) . .
C81 P3 C71 C76 -47.3(2) . .
Pt2 P3 C71 C76 -162.35(18) . .
C91 P3 C71 C72 -168.6(2) . .
C81 P3 C71 C72 82.3(2) . .
Pt2 P3 C71 C72 -32.8(2) . .
C76 C71 C72 C73 -54.4(3) . .
P3 C71 C72 C73 173.6(2) . .
C71 C72 C73 C74 55.7(3) . .
C72 C73 C74 C75 -56.5(3) . .
C73 C74 C75 C76 56.5(3) . .
C74 C75 C76 C71 -55.5(3) . .
C72 C71 C76 C75 54.2(3) . .
P3 C71 C76 C75 -175.1(2) . .
C91 P3 C81 C82 -163.39(19) . .
C71 P3 C81 C82 -53.9(2) . .
Pt2 P3 C81 C82 68.7(2) . .
C91 P3 C81 C86 -33.5(2) . .
C71 P3 C81 C86 76.0(2) . .
Pt2 P3 C81 C86 -161.5(2) . .
C86 C81 C82 C83 56.8(3) . .
P3 C81 C82 C83 -169.10(19) . .
C81 C82 C83 C84 -56.2(3) . .
C82 C83 C84 C85 55.6(3) . .
C83 C84 C85 C86 -57.4(3) . .
C84 C85 C86 C81 58.5(3) . .
C82 C81 C86 C85 -57.4(3) . .
P3 C81 C86 C85 171.5(2) . .
C71 P3 C91 C92 55.8(2) . .
C81 P3 C91 C92 170.8(2) . .
Pt2 P3 C91 C92 -75.4(2) . .
C71 P3 C91 C96 -179.31(19) . .
C81 P3 C91 C96 -64.4(2) . .
Pt2 P3 C91 C96 49.5(2) . .
C96 C91 C92 C93 55.6(3) . .
P3 C91 C92 C93 -178.9(2) . .
C91 C92 C93 C94 -54.8(3) . .
C92 C93 C94 C95 54.3(3) . .
C93 C94 C95 C96 -56.2(3) . .
C94 C95 C96 C91 58.0(3) . .
C92 C91 C96 C95 -57.2(3) . .
P3 C91 C96 C95 175.64(19) . .
C111 P4 C101 C106 172.5(2) . .
C121 P4 C101 C106 -75.7(2) . .
Pt2 P4 C101 C106 50.0(2) . .
C111 P4 C101 C102 -61.8(2) . .
C121 P4 C101 C102 50.0(2) . .
Pt2 P4 C101 C102 175.77(16) . .
C106 C101 C102 C103 -52.1(3) . .
P4 C101 C102 C103 -178.3(2) . .
C101 C102 C103 C104 54.2(3) . .
C102 C103 C104 C105 -56.1(3) . .
C103 C104 C105 C106 57.4(3) . .
C104 C105 C106 C101 -56.8(3) . .
C102 C101 C106 C105 53.5(3) . .
P4 C101 C106 C105 -178.8(2) . .
C101 P4 C111 C116 -53.0(2) . .
C121 P4 C111 C116 -162.7(2) . .
Pt2 P4 C111 C116 79.5(2) . .
C101 P4 C111 C112 -173.59(19) . .
C121 P4 C111 C112 76.7(2) . .
Pt2 P4 C111 C112 -41.1(2) . .
C116 C111 C112 C113 58.2(3) . .
P4 C111 C112 C113 -178.6(2) . .
C111 C112 C113 C114 -57.5(3) . .
C112 C113 C114 C115 55.1(4) . .
C113 C114 C115 C116 -54.9(4) . .
C112 C111 C116 C115 -57.9(3) . .
P4 C111 C116 C115 -178.9(2) . .
C114 C115 C116 C111 57.3(4) . .
C111 P4 C121 C122 -114.0(2) . .
C101 P4 C121 C122 134.6(2) . .
Pt2 P4 C121 C122 1.2(2) . .
C111 P4 C121 C126 14.4(2) . .
C101 P4 C121 C126 -97.0(2) . .
Pt2 P4 C121 C126 129.59(19) . .
C126 C121 C122 C123 51.9(3) . .
P4 C121 C122 C123 -178.1(2) . .
C121 C122 C123 C124 -55.6(4) . .
C122 C123 C124 C125 58.5(3) . .
C123 C124 C125 C126 -57.9(4) . .
C124 C125 C126 C121 53.0(4) . .
C122 C121 C126 C125 -50.1(3) . .
P4 C121 C126 C125 -177.7(2) . .
C206 C201 C202 C204 -1.6(4) . .
C206 C201 C202 B200 177.8(2) . .
C212 B200 C202 C201 -4.0(4) . .
C231 B200 C202 C201 118.0(3) . .
C221 B200 C202 C201 -119.0(3) . .
C212 B200 C202 C204 175.4(2) . .
C231 B200 C202 C204 -62.6(3) . .
C221 B200 C202 C204 60.4(3) . .
C201 C202 C204 C205 2.9(4) . .
B200 C202 C204 C205 -176.6(2) . .
C206 C203 C205 C204 -0.9(4) . .
C206 C203 C205 Cl6 -179.3(2) . .
C202 C204 C205 C203 -1.7(4) . .
C202 C204 C205 Cl6 176.7(2) . .
C202 C201 C206 C203 -0.9(4) . .
C202 C201 C206 Cl5 -179.4(2) . .
C205 C203 C206 C201 2.2(4) . .
C205 C203 C206 Cl5 -179.3(2) . .
C214 C211 C212 C215 -1.6(4) . .
C214 C211 C212 B200 174.0(3) . .
C202 B200 C212 C211 119.4(3) . .
C231 B200 C212 C211 -0.3(4) . .
C221 B200 C212 C211 -122.0(3) . .
C202 B200 C212 C215 -65.0(3) . .
C231 B200 C212 C215 175.3(2) . .
C221 B200 C212 C215 53.5(3) . .
C216 C213 C214 C211 1.3(4) . .
C216 C213 C214 Cl3 -179.2(2) . .
C212 C211 C214 C213 0.3(4) . .
C212 C211 C214 Cl3 -179.2(2) . .
C211 C212 C215 C216 1.4(4) . .
B200 C212 C215 C216 -174.5(3) . .
C212 C215 C216 C213 0.2(4) . .
C212 C215 C216 Cl4 179.8(2) . .
C214 C213 C216 C215 -1.5(4) . .
C214 C213 C216 Cl4 178.9(2) . .
C202 B200 C221 C224 2.5(4) . .
C212 B200 C221 C224 -117.6(3) . .
C231 B200 C221 C224 122.0(3) . .
C202 B200 C221 C222 177.5(2) . .
C212 B200 C221 C222 57.4(3) . .
C231 B200 C221 C222 -63.1(3) . .
C224 C221 C222 C225 -2.5(4) . .
B200 C221 C222 C225 -177.9(3) . .
C222 C221 C224 C226 1.8(4) . .
B200 C221 C224 C226 177.0(3) . .
C221 C222 C225 C223 1.5(4) . .
C221 C222 C225 Cl8 -178.2(2) . .
C226 C223 C225 C222 0.3(4) . .
C226 C223 C225 Cl8 -180.0(2) . .
C225 C223 C226 C224 -1.0(4) . .
C225 C223 C226 Cl7 178.5(2) . .
C221 C224 C226 C223 -0.1(4) . .
C221 C224 C226 Cl7 -179.6(2) . .
C202 B200 C231 C232 134.1(3) . .
C212 B200 C231 C232 -103.3(3) . .
C221 B200 C231 C232 13.0(4) . .
C202 B200 C231 C233 -46.8(3) . .
C212 B200 C231 C233 75.8(3) . .
C221 B200 C231 C233 -167.8(2) . .
C233 C231 C232 C234 -0.1(4) . .
B200 C231 C232 C234 179.0(3) . .
C232 C231 C233 C236 0.5(4) . .
B200 C231 C233 C236 -178.7(2) . .
C231 C232 C234 C235 -0.1(4) . .
C231 C232 C234 Cl1 179.7(2) . .
C232 C234 C235 C236 0.0(4) . .
Cl1 C234 C235 C236 -179.8(2) . .
C234 C235 C236 C233 0.4(4) . .
C234 C235 C236 Cl2 179.4(2) . .
C231 C233 C236 C235 -0.6(4) . .
C231 C233 C236 Cl2 -179.6(2) . .
C304 O300 C301 C302 26.4(15) . .
O300 C301 C302 C303 -30.2(13) . .
C301 C302 C303 C304 22.1(12) . .
C301 O300 C304 C303 -12.5(15) . .
C302 C303 C304 O300 -7.1(13) . .
C314 O310 C311 C312 -42.3(16) . .
O310 C311 C312 C313 30.6(15) . .
C311 C312 C313 C314 -8.9(17) . .
C312 C313 C314 O310 -18.9(19) . .
C311 O310 C314 C313 40(2) . .
C403 C401 C402 C403 40.9(18) 3_666 .
C401 C402 C403 C401 -37.0(16) . 3_666
